data_2224773
loop_
_publ_author_name
'bin Shawkataly, Omar'
'Khan, Imthyaz Ahmed'
'Yeap, Chin Sing'
'Fun, Hoong-Kun'

_publ_section_title
;Bis{[\m-bis(diphenylarsino)methane-1:2\k^2^<i>As</i>:<i>As</i>']nonacarbonyl-1\k^3^<i>C</i>,2\k^3^<i>C</i>,3\k^3^<i>C</i>-[tris(4-chlorophenyl)phosphine-3\k<i>P</i>]-<i>triangulo</i>-triruthenium(0)}
 chloroform monosolvate
;
_journal_coeditor_code SJ2702
_journal_issue 1
_journal_name_full 'Acta Crystallographica Section E'
_journal_page_first m90
_journal_page_last m91
_journal_paper_doi 10.1107/S1600536809053884
_journal_volume 66
_journal_year 2010
_chemical_formula_iupac '2[Ru3 (C25 H22 As2)(C18 H12 Cl3 P)(C O)9], C H Cl3'
_chemical_formula_moiety '2(C52 H34 As2 Cl3 O9 P1 Ru3), C H Cl3'
_chemical_formula_sum 'C105 H69 As4 Cl9 O18 P2 Ru6'
_chemical_formula_weight 2905.69
_chemical_name_systematic
;1\k^3^<i>C</i>,2\k^3^<i>C</i>,3\k^3^<i>C</i>-[tris(4-\
chlorophenyl)phosphine-3\k<i>P</i>]-<i>triangulo</i>-triruthenium(0)}
chloroform
 monosolvate
;
_space_group_IT_number 29
_symmetry_cell_setting orthorhombic
_symmetry_space_group_name_Hall 'P 2c -2ac'
_symmetry_space_group_name_H-M 'P c a 21'
_atom_sites_solution_hydrogens geom
_atom_sites_solution_primary direct
_atom_sites_solution_secondary difmap
_audit_creation_method SHELXL-97
_cell_angle_alpha 90.00
_cell_angle_beta 90.00
_cell_angle_gamma 90.00
_cell_formula_units_Z 4
_cell_length_a 15.4916(6)
_cell_length_b 32.0500(11)
_cell_length_c 21.1332(8)
_cell_measurement_reflns_used 9880
_cell_measurement_temperature 100.00(10)
_cell_measurement_theta_max 28.91
_cell_measurement_theta_min 2.42
_cell_volume 10492.8(7)
_computing_cell_refinement 'SAINT (Bruker, 2005)'
_computing_data_collection 'APEX2 (Bruker, 2005)'
_computing_data_reduction 'SAINT (Bruker, 2005)'
_computing_molecular_graphics 'SHELXTL (Sheldrick, 2008)'
_computing_publication_material
;
SHELXTL (Sheldrick, 2008) and PLATON (Spek, 2009)
;
_computing_structure_refinement 'SHELXTL (Sheldrick, 2008)'
_computing_structure_solution 'SHELXTL (Sheldrick, 2008)'
_diffrn_ambient_temperature 100
_diffrn_measured_fraction_theta_full 0.998
_diffrn_measured_fraction_theta_max 0.998
_diffrn_measurement_device_type
;
Bruker SMART APEXII CCD area-detector diffractometer
;
_diffrn_measurement_method '\f and \w scans'
_diffrn_radiation_monochromator graphite
_diffrn_radiation_source 'fine-focus sealed tube'
_diffrn_radiation_type MoK\a
_diffrn_radiation_wavelength 0.71073
_diffrn_reflns_av_R_equivalents 0.0523
_diffrn_reflns_av_sigmaI/netI 0.0637
_diffrn_reflns_limit_h_max 21
_diffrn_reflns_limit_h_min -21
_diffrn_reflns_limit_k_max 45
_diffrn_reflns_limit_k_min -43
_diffrn_reflns_limit_l_max 29
_diffrn_reflns_limit_l_min -25
_diffrn_reflns_number 73964
_diffrn_reflns_theta_full 30.07
_diffrn_reflns_theta_max 30.07
_diffrn_reflns_theta_min 1.75
_diffrn_standards_number 0
_exptl_absorpt_coefficient_mu 2.420
_exptl_absorpt_correction_T_max 0.7904
_exptl_absorpt_correction_T_min 0.6537
_exptl_absorpt_correction_type multi-scan
_exptl_absorpt_process_details '(<i>SADABS</i>; Bruker, 2005)'
_exptl_crystal_colour red
_exptl_crystal_density_diffrn 1.839
_exptl_crystal_density_method 'not measured'
_exptl_crystal_description block
_exptl_crystal_F_000 5688
_exptl_crystal_size_max 0.19
_exptl_crystal_size_mid 0.19
_exptl_crystal_size_min 0.10
_refine_diff_density_max 1.235
_refine_diff_density_min -0.769
_refine_ls_abs_structure_details 'Flack (1983), 12139 Friedel pairs'
_refine_ls_abs_structure_Flack 0.480(7)
_refine_ls_extinction_method none
_refine_ls_goodness_of_fit_ref 1.027
_refine_ls_hydrogen_treatment constr
_refine_ls_matrix_type full
_refine_ls_number_parameters 1298
_refine_ls_number_reflns 27898
_refine_ls_number_restraints 1
_refine_ls_restrained_S_all 1.027
_refine_ls_R_factor_all 0.0630
_refine_ls_R_factor_gt 0.0428
_refine_ls_shift/su_max 0.001
_refine_ls_shift/su_mean 0.000
_refine_ls_structure_factor_coef Fsqd
_refine_ls_weighting_details 'calc w=1/[\s^2^(Fo^2^)+(0.0400P)^2^+3.8533P] where P=(Fo^2^+2Fc^2^)/3'
_refine_ls_weighting_scheme calc
_refine_ls_wR_factor_gt 0.0840
_refine_ls_wR_factor_ref 0.0916
_reflns_number_gt 22534
_reflns_number_total 27898
_reflns_threshold_expression I>2\s(I)
_cod_data_source_file sj2702.cif
_cod_data_source_block I
_cod_depositor_comments
;
The following automatic conversions were performed:
'_symmetry_cell_setting' value 'Orthorhombic' changed to 'orthorhombic'
according to '/home/saulius/struct/CIF-dictionaries/cif_core.dic'
dictionary named 'cif_core.dic' version 2.4.1 from 2010-06-29.

Automatic conversion script
Id: cif_fix_enum 1527 2010-12-29 10:47:43Z saulius 

The following automatic conversions were performed:

'_symmetry_cell_setting' value 'Orthorhombic' changed to
'orthorhombic' according to
/home/saulius/struct/CIF-dictionaries/cif_core.dic dictionary named
'cif_core.dic' version 2.4.1 from 2010-06-29.

Automatic conversion script
Id: cif_fix_values 1715 2011-07-08 13:25:40Z adriana 
;
_cod_database_code 2224773
_cod_database_fobs_code 2224773

loop_
_symmetry_equiv_pos_as_xyz
'x, y, z'
'-x, -y, z+1/2'
'x+1/2, -y, z'
'-x+1/2, y, z+1/2'

loop_
_atom_site_type_symbol
_atom_site_label
_atom_site_fract_x
_atom_site_fract_y
_atom_site_fract_z
_atom_site_U_iso_or_equiv
_atom_site_adp_type
_atom_site_calc_flag
_atom_site_refinement_flags
_atom_site_occupancy
_atom_site_disorder_assembly
_atom_site_disorder_group
Ru Ru1A 0.71961(3) 0.902795(13) 0.74015(2) 0.01573(9) Uani d . 1 . .
Ru Ru2A 0.76030(3) 0.889859(13) 0.87170(2) 0.01597(9) Uani d . 1 . .
Ru Ru3A 0.66115(3) 0.829574(13) 0.80543(2) 0.01663(9) Uani d . 1 . .
As As1A 0.79716(3) 0.968408(16) 0.73567(3) 0.01486(11) Uani d . 1 . .
As As2A 0.86050(3) 0.947998(17) 0.87988(3) 0.01465(11) Uani d . 1 . .
Cl Cl1A 0.43461(12) 0.65412(5) 0.93450(8) 0.0421(4) Uani d . 1 . .
Cl Cl2A 0.25032(11) 0.84215(5) 0.58560(9) 0.0397(4) Uani d . 1 . .
Cl Cl3A 0.79590(12) 0.69040(5) 0.52357(8) 0.0402(4) Uani d . 1 . .
P P1A 0.58346(9) 0.78529(4) 0.73821(7) 0.0184(3) Uani d . 1 . .
O O1A 0.5473(3) 0.94607(14) 0.7690(2) 0.0298(10) Uani d . 1 . .
O O2A 0.6491(3) 0.88986(16) 0.6077(2) 0.0400(12) Uani d . 1 . .
O O3A 0.8980(3) 0.86474(16) 0.7167(3) 0.0479(14) Uani d . 1 . .
O O4A 0.9222(3) 0.83606(14) 0.8517(2) 0.0382(12) Uani d . 1 . .
O O5A 0.7450(4) 0.85500(17) 1.0054(2) 0.0487(14) Uani d . 1 . .
O O6A 0.6039(3) 0.94517(15) 0.9014(2) 0.0343(11) Uani d . 1 . .
O O7A 0.4926(3) 0.87316(13) 0.8457(2) 0.0269(9) Uani d . 1 . .
O O8A 0.6578(3) 0.77439(13) 0.9213(2) 0.0321(10) Uani d . 1 . .
O O9A 0.8254(3) 0.78334(13) 0.7642(2) 0.0339(10) Uani d . 1 . .
C C1A 0.8675(4) 0.98065(18) 0.6608(3) 0.0190(12) Uani d . 1 . .
C C2A 0.9114(4) 1.01815(18) 0.6577(3) 0.0210(12) Uani d . 1 . .
H H2AA 0.9063 1.0376 0.6901 0.025 Uiso calc R 1 . .
C C3A 0.9635(4) 1.0265(2) 0.6054(3) 0.0269(14) Uani d . 1 . .
H H3AA 0.9933 1.0517 0.6031 0.032 Uiso calc R 1 . .
C C4A 0.9709(4) 0.99839(19) 0.5582(3) 0.0286(14) Uani d . 1 . .
H H4AA 1.0049 1.0046 0.5232 0.034 Uiso calc R 1 . .
C C5A 0.9286(4) 0.96040(19) 0.5614(3) 0.0254(13) Uani d . 1 . .
H H5AA 0.9353 0.9409 0.5291 0.030 Uiso calc R 1 . .
C C6A 0.8760(4) 0.95147(19) 0.6130(3) 0.0223(12) Uani d . 1 . .
H H6AA 0.8468 0.9261 0.6153 0.027 Uiso calc R 1 . .
C C7A 0.7301(3) 1.01969(17) 0.7408(3) 0.0180(11) Uani d . 1 . .
C C8A 0.7528(4) 1.05358(18) 0.7793(3) 0.0270(13) Uani d . 1 . .
H H8AA 0.8005 1.0520 0.8059 0.032 Uiso calc R 1 . .
C C9A 0.7030(5) 1.0894(2) 0.7769(3) 0.0368(17) Uani d . 1 . .
H H9AA 0.7182 1.1120 0.8020 0.044 Uiso calc R 1 . .
C C10A 0.6322(5) 1.0923(2) 0.7386(4) 0.0391(17) Uani d . 1 . .
H H10A 0.5999 1.1167 0.7378 0.047 Uiso calc R 1 . .
C C11A 0.6084(4) 1.05847(19) 0.7008(3) 0.0285(14) Uani d . 1 . .
H H11A 0.5601 1.0601 0.6748 0.034 Uiso calc R 1 . .
C C12A 0.6583(4) 1.02217(19) 0.7026(3) 0.0241(13) Uani d . 1 . .
H H12A 0.6428 0.9994 0.6777 0.029 Uiso calc R 1 . .
C C13A 0.8905(4) 0.97306(17) 0.7977(3) 0.0189(11) Uani d . 1 . .
H H13A 0.9042 1.0023 0.8039 0.023 Uiso calc R 1 . .
H H13B 0.9416 0.9594 0.7811 0.023 Uiso calc R 1 . .
C C14A 0.8387(4) 0.99512(17) 0.9355(3) 0.0194(12) Uani d . 1 . .
C C15A 0.7887(4) 0.98787(18) 0.9887(3) 0.0218(12) Uani d . 1 . .
H H15A 0.7599 0.9626 0.9936 0.026 Uiso calc R 1 . .
C C16A 0.7821(4) 1.0185(2) 1.0343(3) 0.0294(14) Uani d . 1 . .
H H16A 0.7489 1.0137 1.0702 0.035 Uiso calc R 1 . .
C C17A 0.8239(4) 1.0565(2) 1.0274(3) 0.0292(14) Uani d . 1 . .
H H17A 0.8196 1.0768 1.0586 0.035 Uiso calc R 1 . .
C C18A 0.8718(4) 1.06361(19) 0.9739(3) 0.0266(14) Uani d . 1 . .
H H18A 0.8990 1.0892 0.9686 0.032 Uiso calc R 1 . .
C C19A 0.8803(4) 1.03319(18) 0.9274(3) 0.0223(12) Uani d . 1 . .
H H19A 0.9134 1.0382 0.8914 0.027 Uiso calc R 1 . .
C C20A 0.9736(3) 0.93291(17) 0.9125(3) 0.0187(11) Uani d . 1 . .
C C21A 0.9755(4) 0.90174(17) 0.9605(3) 0.0247(13) Uani d . 1 . .
H H21A 0.9247 0.8894 0.9746 0.030 Uiso calc R 1 . .
C C22A 1.0539(4) 0.8904(2) 0.9856(3) 0.0358(16) Uani d . 1 . .
H H22A 1.0553 0.8701 1.0170 0.043 Uiso calc R 1 . .
C C23A 1.1295(4) 0.9077(2) 0.9661(3) 0.0361(16) Uani d . 1 . .
H H23A 1.1818 0.8987 0.9829 0.043 Uiso calc R 1 . .
C C24A 1.1274(4) 0.9389(2) 0.9212(4) 0.0417(19) Uani d . 1 . .
H H24A 1.1785 0.9518 0.9090 0.050 Uiso calc R 1 . .
C C25A 1.0485(4) 0.9515(2) 0.8937(3) 0.0284(14) Uani d . 1 . .
H H25A 1.0476 0.9723 0.8630 0.034 Uiso calc R 1 . .
C C26A 0.5353(4) 0.74395(16) 0.7869(2) 0.0194(11) Uani d . 1 . .
C C27A 0.5848(4) 0.71001(17) 0.8077(3) 0.0274(13) Uani d . 1 . .
H H27A 0.6397 0.7061 0.7909 0.033 Uiso calc R 1 . .
C C28A 0.5546(4) 0.68241(18) 0.8520(3) 0.0285(13) Uani d . 1 . .
H H28A 0.5880 0.6598 0.8645 0.034 Uiso calc R 1 . .
C C29A 0.4731(4) 0.68876(18) 0.8778(3) 0.0257(12) Uani d . 1 . .
C C30A 0.4237(4) 0.72151(19) 0.8587(3) 0.0288(13) Uani d . 1 . .
H H30A 0.3688 0.7253 0.8756 0.035 Uiso calc R 1 . .
C C31A 0.4554(4) 0.74938(18) 0.8139(3) 0.0273(13) Uani d . 1 . .
H H31A 0.4218 0.7721 0.8020 0.033 Uiso calc R 1 . .
C C32A 0.4898(3) 0.80376(16) 0.6923(2) 0.0188(11) Uani d . 1 . .
C C33A 0.4661(4) 0.84513(16) 0.6901(3) 0.0224(12) Uani d . 1 . .
H H33A 0.4999 0.8649 0.7106 0.027 Uiso calc R 1 . .
C C34A 0.3927(5) 0.8577(2) 0.6579(3) 0.0338(15) Uani d . 1 . .
H H34A 0.3757 0.8856 0.6581 0.041 Uiso calc R 1 . .
C C35A 0.3450(4) 0.82813(18) 0.6256(3) 0.0268(13) Uani d . 1 . .
C C36A 0.3686(4) 0.78665(16) 0.6257(3) 0.0225(12) Uani d . 1 . .
H H36A 0.3360 0.7671 0.6036 0.027 Uiso calc R 1 . .
C C37A 0.4406(3) 0.77448(16) 0.6586(3) 0.0223(12) Uani d . 1 . .
H H37A 0.4569 0.7466 0.6587 0.027 Uiso calc R 1 . .
C C38A 0.6430(4) 0.75671(16) 0.6761(3) 0.0190(11) Uani d . 1 . .
C C39A 0.6216(4) 0.71621(16) 0.6575(3) 0.0233(12) Uani d . 1 . .
H H39A 0.5766 0.7023 0.6776 0.028 Uiso calc R 1 . .
C C40A 0.6665(4) 0.69638(17) 0.6094(3) 0.0259(13) Uani d . 1 . .
H H40A 0.6509 0.6696 0.5968 0.031 Uiso calc R 1 . .
C C41A 0.7348(4) 0.71658(17) 0.5801(3) 0.0279(13) Uani d . 1 . .
C C42A 0.7567(4) 0.75708(18) 0.5968(3) 0.0294(13) Uani d . 1 . .
H H42A 0.8017 0.7708 0.5764 0.035 Uiso calc R 1 . .
C C43A 0.7105(4) 0.77692(16) 0.6446(3) 0.0245(12) Uani d . 1 . .
H H43A 0.7248 0.8041 0.6559 0.029 Uiso calc R 1 . .
C C44A 0.6112(3) 0.92893(17) 0.7615(3) 0.0169(11) Uani d . 1 . .
C C45A 0.6775(4) 0.89446(19) 0.6566(3) 0.0258(13) Uani d . 1 . .
C C46A 0.8294(4) 0.87641(19) 0.7277(3) 0.0268(14) Uani d . 1 . .
C C47A 0.8602(4) 0.85520(19) 0.8551(3) 0.0264(14) Uani d . 1 . .
C C48A 0.7537(4) 0.86776(18) 0.9554(3) 0.0244(13) Uani d . 1 . .
C C49A 0.6608(4) 0.92373(19) 0.8869(3) 0.0225(12) Uani d . 1 . .
C C50A 0.5572(4) 0.85929(17) 0.8307(3) 0.0209(12) Uani d . 1 . .
C C51A 0.6575(3) 0.79496(17) 0.8782(3) 0.0224(12) Uani d . 1 . .
C C52A 0.7664(4) 0.80307(18) 0.7795(3) 0.0240(13) Uani d . 1 . .
Ru Ru1B 0.76562(3) 0.404684(13) 0.21133(2) 0.01615(9) Uani d . 1 . .
Ru Ru2B 0.71762(3) 0.390935(14) 0.08150(2) 0.01571(9) Uani d . 1 . .
Ru Ru3B 0.82420(3) 0.331820(13) 0.14264(2) 0.01630(9) Uani d . 1 . .
As As1B 0.69289(3) 0.471718(17) 0.21422(3) 0.01617(11) Uani d . 1 . .
As As2B 0.61823(3) 0.448989(17) 0.07413(3) 0.01516(11) Uani d . 1 . .
Cl Cl1B 1.23194(11) 0.36598(7) 0.33938(9) 0.0486(5) Uani d . 1 . .
Cl Cl2B 0.70877(12) 0.17846(6) 0.39212(9) 0.0480(5) Uani d . 1 . .
Cl Cl3B 1.03218(12) 0.15085(5) -0.00982(8) 0.0367(4) Uani d . 1 . .
P P1B 0.91864(9) 0.28571(5) 0.19197(7) 0.0193(3) Uani d . 1 . .
O O1B 0.5867(3) 0.37206(15) 0.2505(2) 0.0379(12) Uani d . 1 . .
O O2B 0.8387(3) 0.40260(16) 0.3447(2) 0.0404(12) Uani d . 1 . .
O O3B 0.9418(3) 0.44198(13) 0.1757(2) 0.0288(10) Uani d . 1 . .
O O4B 0.8718(3) 0.44566(15) 0.0440(2) 0.0350(11) Uani d . 1 . .
O O5B 0.7101(3) 0.35180(16) -0.0490(2) 0.0439(13) Uani d . 1 . .
O O6B 0.5676(3) 0.33425(13) 0.1214(2) 0.0340(11) Uani d . 1 . .
O O7B 0.6812(3) 0.29361(12) 0.2249(2) 0.0312(10) Uani d . 1 . .
O O8B 0.7804(3) 0.27596(12) 0.0315(2) 0.0344(10) Uani d . 1 . .
O O9B 0.9868(3) 0.37323(13) 0.0875(2) 0.0298(10) Uani d . 1 . .
C C1B 0.6292(3) 0.48489(19) 0.2911(3) 0.0202(12) Uani d . 1 . .
C C2B 0.5829(4) 0.52199(19) 0.2950(3) 0.0287(14) Uani d . 1 . .
H H2BA 0.5841 0.5409 0.2616 0.034 Uiso calc R 1 . .
C C3B 0.5350(5) 0.5308(2) 0.3490(3) 0.0315(15) Uani d . 1 . .
H H3BA 0.5031 0.5553 0.3514 0.038 Uiso calc R 1 . .
C C4B 0.5346(4) 0.5034(2) 0.3989(3) 0.0322(16) Uani d . 1 . .
H H4BA 0.5031 0.5095 0.4352 0.039 Uiso calc R 1 . .
C C5B 0.5810(4) 0.4665(2) 0.3954(3) 0.0269(14) Uani d . 1 . .
H H5BA 0.5808 0.4481 0.4294 0.032 Uiso calc R 1 . .
C C6B 0.6275(4) 0.4571(2) 0.3414(3) 0.0245(13) Uani d . 1 . .
H H6BA 0.6577 0.4321 0.3389 0.029 Uiso calc R 1 . .
C C7B 0.7590(4) 0.52269(18) 0.2058(3) 0.0219(12) Uani d . 1 . .
C C8B 0.7296(4) 0.55764(19) 0.1754(3) 0.0303(15) Uani d . 1 . .
H H8BA 0.6770 0.5566 0.1543 0.036 Uiso calc R 1 . .
C C9B 0.7772(5) 0.5950(2) 0.1753(4) 0.0412(18) Uani d . 1 . .
H H9BA 0.7574 0.6184 0.1537 0.049 Uiso calc R 1 . .
C C10B 0.8549(5) 0.5958(2) 0.2083(4) 0.0389(17) Uani d . 1 . .
H H10B 0.8868 0.6204 0.2096 0.047 Uiso calc R 1 . .
C C11B 0.8848(4) 0.5614(2) 0.2388(3) 0.0360(16) Uani d . 1 . .
H H11B 0.9371 0.5626 0.2603 0.043 Uiso calc R 1 . .
C C12B 0.8379(4) 0.52451(19) 0.2380(3) 0.0259(13) Uani d . 1 . .
H H12B 0.8588 0.5010 0.2589 0.031 Uiso calc R 1 . .
C C13B 0.5951(3) 0.47638(18) 0.1548(2) 0.0184(11) Uani d . 1 . .
H H13C 0.5442 0.4640 0.1738 0.022 Uiso calc R 1 . .
H H13D 0.5828 0.5056 0.1472 0.022 Uiso calc R 1 . .
C C14B 0.5029(4) 0.43323(18) 0.0468(3) 0.0202(12) Uani d . 1 . .
C C15B 0.4308(4) 0.4566(2) 0.0619(3) 0.0253(13) Uani d . 1 . .
H H15B 0.4362 0.4798 0.0880 0.030 Uiso calc R 1 . .
C C16B 0.3502(4) 0.4457(2) 0.0382(3) 0.0330(15) Uani d . 1 . .
H H16B 0.3026 0.4625 0.0468 0.040 Uiso calc R 1 . .
C C17B 0.3405(4) 0.4113(2) 0.0032(3) 0.0357(16) Uani d . 1 . .
H H17B 0.2858 0.4037 -0.0107 0.043 Uiso calc R 1 . .
C C18B 0.4118(4) 0.3865(2) -0.0129(3) 0.0319(14) Uani d . 1 . .
H H18B 0.4050 0.3626 -0.0373 0.038 Uiso calc R 1 . .
C C19B 0.4932(4) 0.39849(18) 0.0085(3) 0.0253(13) Uani d . 1 . .
H H19B 0.5415 0.3830 -0.0030 0.030 Uiso calc R 1 . .
C C20B 0.6397(3) 0.49514(18) 0.0165(3) 0.0176(11) Uani d . 1 . .
C C21B 0.6873(4) 0.48708(19) -0.0379(3) 0.0232(12) Uani d . 1 . .
H H21B 0.7145 0.4615 -0.0434 0.028 Uiso calc R 1 . .
C C22B 0.6938(4) 0.5183(2) -0.0849(3) 0.0300(14) Uani d . 1 . .
H H22B 0.7263 0.5136 -0.1212 0.036 Uiso calc R 1 . .
C C23B 0.6513(4) 0.55585(19) -0.0764(3) 0.0279(14) Uani d . 1 . .
H H23B 0.6528 0.5758 -0.1084 0.034 Uiso calc R 1 . .
C C24B 0.6069(4) 0.56427(19) -0.0217(3) 0.0254(13) Uani d . 1 . .
H H24B 0.5823 0.5904 -0.0156 0.030 Uiso calc R 1 . .
C C25B 0.5986(4) 0.53407(17) 0.0241(3) 0.0225(12) Uani d . 1 . .
H H25B 0.5660 0.5393 0.0602 0.027 Uiso calc R 1 . .
C C26B 1.0114(4) 0.30885(16) 0.2309(3) 0.0222(12) Uani d . 1 . .
C C27B 1.0950(4) 0.29864(18) 0.2171(3) 0.0269(12) Uani d . 1 . .
H H27B 1.1059 0.2789 0.1858 0.032 Uiso calc R 1 . .
C C28B 1.1641(4) 0.31693(19) 0.2486(3) 0.0335(14) Uani d . 1 . .
H H28B 1.2206 0.3100 0.2382 0.040 Uiso calc R 1 . .
C C29B 1.1470(4) 0.3453(2) 0.2951(3) 0.0304(14) Uani d . 1 . .
C C30B 1.0650(4) 0.35748(19) 0.3093(3) 0.0332(15) Uani d . 1 . .
H H30B 1.0548 0.3776 0.3402 0.040 Uiso calc R 1 . .
C C31B 0.9973(4) 0.3392(2) 0.2768(3) 0.0352(16) Uani d . 1 . .
H H31B 0.9411 0.3475 0.2858 0.042 Uiso calc R 1 . .
C C32B 0.8686(4) 0.25350(18) 0.2524(3) 0.0239(13) Uani d . 1 . .
C C33B 0.8762(5) 0.2596(2) 0.3172(3) 0.0425(18) Uani d . 1 . .
H H33B 0.9137 0.2799 0.3325 0.051 Uiso calc R 1 . .
C C34B 0.8283(5) 0.2357(3) 0.3597(3) 0.049(2) Uani d . 1 . .
H H34B 0.8355 0.2397 0.4030 0.059 Uiso calc R 1 . .
C C35B 0.7712(4) 0.2068(2) 0.3386(3) 0.0373(16) Uani d . 1 . .
C C36B 0.7611(4) 0.19962(18) 0.2742(3) 0.0298(13) Uani d . 1 . .
H H36B 0.7223 0.1797 0.2597 0.036 Uiso calc R 1 . .
C C37B 0.8098(4) 0.22274(17) 0.2322(3) 0.0286(13) Uani d . 1 . .
H H37B 0.8035 0.2179 0.1891 0.034 Uiso calc R 1 . .
C C38B 0.9646(4) 0.24721(17) 0.1374(3) 0.0208(11) Uani d . 1 . .
C C39B 0.9812(4) 0.20657(19) 0.1534(3) 0.0331(14) Uani d . 1 . .
H H39B 0.9776 0.1988 0.1957 0.040 Uiso calc R 1 . .
C C40B 1.0030(4) 0.17686(19) 0.1093(3) 0.0329(15) Uani d . 1 . .
H H40B 1.0125 0.1494 0.1215 0.039 Uiso calc R 1 . .
C C41B 1.0105(4) 0.18817(18) 0.0477(3) 0.0273(14) Uani d . 1 . .
C C42B 1.0025(4) 0.22937(18) 0.0293(3) 0.0300(13) Uani d . 1 . .
H H42B 1.0131 0.2371 -0.0124 0.036 Uiso calc R 1 . .
C C43B 0.9788(4) 0.25862(17) 0.0732(3) 0.0260(12) Uani d . 1 . .
H H43B 0.9719 0.2863 0.0609 0.031 Uiso calc R 1 . .
C C44B 0.6542(4) 0.38193(18) 0.2335(3) 0.0244(12) Uani d . 1 . .
C C45B 0.8092(4) 0.40198(19) 0.2940(3) 0.0270(13) Uani d . 1 . .
C C46B 0.8754(4) 0.42610(18) 0.1845(3) 0.0209(12) Uani d . 1 . .
C C47B 0.8165(4) 0.42541(19) 0.0607(3) 0.0241(13) Uani d . 1 . .
C C48B 0.7119(4) 0.3673(2) 0.0001(3) 0.0288(14) Uani d . 1 . .
C C49B 0.6249(4) 0.35482(18) 0.1088(3) 0.0210(12) Uani d . 1 . .
C C50B 0.7320(4) 0.31035(18) 0.1952(3) 0.0227(12) Uani d . 1 . .
C C51B 0.7993(4) 0.29710(17) 0.0731(3) 0.0247(12) Uani d . 1 . .
C C52B 0.9240(4) 0.35981(18) 0.1074(3) 0.0217(12) Uani d . 1 . .
Cl Cl4 0.92574(16) 0.79197(6) 1.01220(10) 0.0600(6) Uani d . 1 . .
Cl Cl5 0.87858(17) 0.73493(7) 0.91326(12) 0.0761(8) Uani d . 1 . .
Cl Cl6 1.03351(14) 0.72054(7) 0.98448(11) 0.0591(6) Uani d . 1 . .
C C53 0.9641(5) 0.7592(2) 0.9540(3) 0.0466(19) Uani d . 1 . .
H H53A 0.9968 0.7760 0.9236 0.056 Uiso calc R 1 . .

loop_
_atom_site_aniso_label
_atom_site_aniso_U_11
_atom_site_aniso_U_22
_atom_site_aniso_U_33
_atom_site_aniso_U_12
_atom_site_aniso_U_13
_atom_site_aniso_U_23
Ru1A 0.0220(2) 0.0141(2) 0.0111(2) -0.00134(15) -0.00042(17) 0.00084(18)
Ru2A 0.0187(2) 0.0162(2) 0.0130(2) -0.00366(16) -0.00208(17) 0.00232(17)
Ru3A 0.0217(2) 0.0133(2) 0.0148(2) -0.00346(16) -0.00155(17) 0.00089(18)
As1A 0.0200(3) 0.0148(3) 0.0098(3) -0.0013(2) 0.0006(2) 0.0013(2)
As2A 0.0175(2) 0.0157(3) 0.0107(3) -0.0025(2) -0.0010(2) 0.0005(2)
Cl1A 0.0538(11) 0.0366(9) 0.0359(9) 0.0005(8) 0.0132(8) 0.0160(7)
Cl2A 0.0397(9) 0.0349(8) 0.0445(10) 0.0019(7) -0.0166(8) 0.0117(7)
Cl3A 0.0551(11) 0.0297(8) 0.0357(9) 0.0026(7) 0.0142(8) -0.0075(7)
P1A 0.0237(7) 0.0138(6) 0.0178(7) -0.0018(5) -0.0041(6) 0.0004(6)
O1A 0.024(2) 0.035(3) 0.030(2) 0.0037(19) -0.0022(18) 0.006(2)
O2A 0.052(3) 0.052(3) 0.016(2) 0.000(2) -0.006(2) -0.010(2)
O3A 0.048(3) 0.045(3) 0.051(3) 0.020(2) 0.023(3) 0.013(3)
O4A 0.035(3) 0.030(2) 0.050(3) 0.004(2) -0.009(2) -0.014(2)
O5A 0.054(3) 0.072(4) 0.021(3) -0.024(3) -0.007(2) 0.018(2)
O6A 0.031(2) 0.048(3) 0.023(2) 0.004(2) -0.0027(19) -0.012(2)
O7A 0.027(2) 0.026(2) 0.028(2) 0.0024(17) 0.0017(18) 0.0024(18)
O8A 0.040(3) 0.032(2) 0.024(2) -0.0026(19) -0.0049(19) 0.0146(19)
O9A 0.033(2) 0.028(2) 0.040(3) 0.0027(19) -0.002(2) -0.011(2)
C1A 0.025(3) 0.019(3) 0.013(3) 0.004(2) 0.005(2) 0.004(2)
C2A 0.031(3) 0.018(3) 0.014(3) -0.004(2) -0.003(2) 0.001(2)
C3A 0.034(3) 0.025(3) 0.021(3) -0.001(3) 0.001(3) 0.010(3)
C4A 0.032(3) 0.030(3) 0.024(3) 0.001(3) 0.011(3) 0.009(3)
C5A 0.036(3) 0.027(3) 0.013(3) 0.011(2) 0.004(2) -0.001(2)
C6A 0.026(3) 0.024(3) 0.017(3) -0.001(2) 0.000(2) 0.004(2)
C7A 0.027(3) 0.011(2) 0.015(3) 0.0003(19) 0.009(2) 0.003(2)
C8A 0.029(3) 0.025(3) 0.027(3) 0.003(3) -0.003(3) -0.002(3)
C9A 0.061(5) 0.018(3) 0.031(4) 0.001(3) -0.002(3) -0.004(3)
C10A 0.052(4) 0.029(4) 0.036(4) 0.014(3) 0.004(4) 0.003(3)
C11A 0.030(3) 0.024(3) 0.031(4) 0.007(2) -0.001(3) 0.006(3)
C12A 0.034(3) 0.021(3) 0.017(3) 0.001(2) 0.004(2) 0.004(2)
C13A 0.022(3) 0.021(3) 0.013(3) -0.004(2) -0.001(2) 0.002(2)
C14A 0.024(3) 0.016(3) 0.018(3) -0.003(2) -0.007(2) 0.002(2)
C15A 0.028(3) 0.024(3) 0.014(3) 0.000(2) 0.003(2) -0.004(2)
C16A 0.029(3) 0.038(4) 0.021(3) 0.005(3) -0.003(3) -0.011(3)
C17A 0.034(3) 0.028(3) 0.025(3) 0.007(3) -0.007(3) -0.009(3)
C18A 0.035(3) 0.016(3) 0.029(4) 0.003(2) -0.009(3) -0.009(3)
C19A 0.023(3) 0.026(3) 0.017(3) -0.003(2) -0.001(2) -0.002(2)
C20A 0.017(3) 0.020(3) 0.018(3) -0.001(2) -0.001(2) -0.005(2)
C21A 0.026(3) 0.023(3) 0.025(3) 0.000(2) -0.009(2) 0.002(2)
C22A 0.044(4) 0.026(3) 0.037(4) -0.003(3) -0.023(3) 0.001(3)
C23A 0.025(3) 0.049(4) 0.034(4) 0.007(3) -0.010(3) -0.003(3)
C24A 0.027(3) 0.062(5) 0.037(4) -0.013(3) -0.005(3) -0.011(4)
C25A 0.028(3) 0.033(3) 0.025(3) -0.004(3) -0.004(3) -0.002(3)
C26A 0.025(3) 0.018(3) 0.015(3) -0.006(2) -0.003(2) -0.001(2)
C27A 0.027(3) 0.023(3) 0.032(3) -0.002(2) 0.007(3) 0.006(3)
C28A 0.036(3) 0.024(3) 0.026(3) 0.000(3) -0.001(3) 0.011(2)
C29A 0.032(3) 0.023(3) 0.022(3) -0.004(2) -0.001(3) 0.007(2)
C30A 0.026(3) 0.038(3) 0.022(3) 0.001(3) 0.004(2) 0.001(3)
C31A 0.035(3) 0.023(3) 0.024(3) -0.001(2) 0.000(3) 0.003(2)
C32A 0.022(3) 0.020(3) 0.015(3) 0.002(2) -0.002(2) -0.001(2)
C33A 0.035(3) 0.015(3) 0.017(3) -0.006(2) -0.004(2) -0.003(2)
C34A 0.045(4) 0.024(3) 0.033(4) 0.008(3) -0.002(3) 0.007(3)
C35A 0.029(3) 0.026(3) 0.026(3) 0.001(2) -0.006(2) 0.008(2)
C36A 0.025(3) 0.020(3) 0.022(3) -0.002(2) -0.005(2) -0.004(2)
C37A 0.022(3) 0.015(2) 0.030(3) -0.003(2) -0.006(2) -0.003(2)
C38A 0.025(3) 0.012(2) 0.020(3) 0.003(2) -0.001(2) 0.000(2)
C39A 0.028(3) 0.018(3) 0.024(3) -0.003(2) -0.007(2) 0.000(2)
C40A 0.039(3) 0.014(3) 0.025(3) 0.002(2) -0.004(3) -0.006(2)
C41A 0.043(4) 0.021(3) 0.020(3) 0.002(2) 0.000(3) -0.002(2)
C42A 0.033(3) 0.024(3) 0.030(3) 0.004(3) 0.006(3) 0.002(2)
C43A 0.038(3) 0.012(2) 0.023(3) -0.002(2) -0.003(3) -0.002(2)
C44A 0.020(3) 0.020(3) 0.011(3) -0.003(2) -0.003(2) 0.003(2)
C45A 0.039(3) 0.019(3) 0.020(3) 0.002(2) 0.002(3) -0.009(2)
C46A 0.032(3) 0.022(3) 0.026(3) 0.005(2) 0.007(3) 0.005(2)
C47A 0.026(3) 0.020(3) 0.033(4) -0.002(2) -0.008(3) -0.001(3)
C48A 0.028(3) 0.028(3) 0.017(3) -0.016(3) -0.005(2) 0.003(2)
C49A 0.026(3) 0.029(3) 0.012(3) -0.001(2) -0.007(2) -0.006(2)
C50A 0.032(3) 0.012(3) 0.019(3) -0.001(2) -0.004(2) 0.001(2)
C51A 0.025(3) 0.019(3) 0.023(3) -0.002(2) 0.002(2) 0.004(2)
C52A 0.025(3) 0.024(3) 0.023(3) -0.009(2) -0.002(2) -0.002(2)
Ru1B 0.0216(2) 0.0152(2) 0.0117(2) 0.00039(16) 0.00004(17) 0.00054(18)
Ru2B 0.0201(2) 0.0162(2) 0.0108(2) 0.00123(16) 0.00079(16) 0.00046(17)
Ru3B 0.0188(2) 0.0151(2) 0.0151(2) 0.00133(16) 0.00044(17) 0.00062(18)
As1B 0.0215(3) 0.0158(3) 0.0112(3) -0.0002(2) 0.0019(2) -0.0004(2)
As2B 0.0191(3) 0.0155(3) 0.0109(3) 0.0010(2) 0.0008(2) 0.0007(2)
Cl1B 0.0334(9) 0.0691(12) 0.0433(10) -0.0160(8) -0.0034(8) -0.0224(9)
Cl2B 0.0498(11) 0.0529(11) 0.0411(10) -0.0019(8) 0.0086(8) 0.0171(8)
Cl3B 0.0533(10) 0.0245(8) 0.0321(9) -0.0027(7) 0.0119(7) -0.0108(6)
P1B 0.0207(7) 0.0173(7) 0.0199(7) 0.0037(5) -0.0028(5) -0.0021(6)
O1B 0.037(3) 0.038(3) 0.039(3) -0.008(2) 0.019(2) -0.003(2)
O2B 0.051(3) 0.052(3) 0.018(2) 0.008(2) -0.006(2) 0.002(2)
O3B 0.029(2) 0.028(2) 0.029(2) -0.0019(18) 0.0006(19) -0.0055(19)
O4B 0.032(3) 0.043(3) 0.029(3) -0.006(2) 0.001(2) 0.024(2)
O5B 0.059(3) 0.057(3) 0.015(2) 0.020(3) -0.009(2) -0.018(2)
O6B 0.032(2) 0.030(2) 0.040(3) -0.0105(19) -0.014(2) 0.011(2)
O7B 0.032(2) 0.024(2) 0.038(3) 0.0009(17) 0.0086(19) 0.0082(19)
O8B 0.051(3) 0.026(2) 0.027(2) -0.002(2) -0.005(2) -0.0023(19)
O9B 0.030(2) 0.026(2) 0.034(3) -0.0025(17) 0.007(2) 0.0031(19)
C1B 0.021(3) 0.028(3) 0.012(3) -0.002(2) 0.000(2) -0.003(2)
C2B 0.036(3) 0.026(3) 0.025(3) -0.001(3) 0.006(3) -0.003(3)
C3B 0.046(4) 0.022(3) 0.026(4) 0.000(3) 0.011(3) -0.006(3)
C4B 0.041(4) 0.038(4) 0.018(3) -0.009(3) 0.010(3) -0.012(3)
C5B 0.035(3) 0.035(4) 0.011(3) -0.004(3) 0.002(2) 0.002(2)
C6B 0.035(3) 0.021(3) 0.018(3) -0.004(2) -0.003(2) 0.004(2)
C7B 0.025(3) 0.023(3) 0.018(3) 0.004(2) 0.004(2) -0.003(2)
C8B 0.039(4) 0.019(3) 0.033(4) -0.003(3) 0.004(3) -0.005(3)
C9B 0.059(5) 0.025(3) 0.039(4) -0.001(3) 0.014(4) 0.007(3)
C10B 0.055(4) 0.024(3) 0.038(4) -0.016(3) 0.005(4) -0.009(3)
C11B 0.031(3) 0.042(4) 0.035(4) -0.007(3) 0.012(3) -0.014(3)
C12B 0.033(3) 0.022(3) 0.023(3) -0.002(2) 0.007(3) -0.002(3)
C13B 0.022(3) 0.023(3) 0.010(3) -0.002(2) 0.000(2) 0.001(2)
C14B 0.024(3) 0.022(3) 0.015(3) -0.005(2) -0.008(2) 0.009(2)
C15B 0.025(3) 0.036(3) 0.015(3) 0.006(2) 0.004(2) 0.006(2)
C16B 0.025(3) 0.040(4) 0.034(4) 0.009(3) -0.003(3) 0.012(3)
C17B 0.030(3) 0.039(4) 0.039(4) -0.005(3) -0.008(3) 0.016(3)
C18B 0.036(3) 0.025(3) 0.035(4) -0.007(3) -0.011(3) 0.000(3)
C19B 0.032(3) 0.021(3) 0.023(3) 0.002(2) -0.005(2) 0.000(2)
C20B 0.014(2) 0.027(3) 0.012(3) -0.003(2) -0.005(2) 0.001(2)
C21B 0.024(3) 0.030(3) 0.016(3) 0.000(2) 0.000(2) 0.000(2)
C22B 0.029(3) 0.042(4) 0.019(3) 0.001(3) 0.005(3) 0.005(3)
C23B 0.030(3) 0.025(3) 0.028(3) -0.006(3) -0.003(3) 0.009(3)
C24B 0.028(3) 0.018(3) 0.030(3) 0.000(2) -0.001(3) 0.003(3)
C25B 0.022(3) 0.020(3) 0.025(3) 0.000(2) -0.004(2) 0.000(2)
C26B 0.026(3) 0.015(3) 0.026(3) 0.005(2) -0.006(2) -0.002(2)
C27B 0.028(3) 0.030(3) 0.023(3) 0.001(2) 0.001(2) -0.004(3)
C28B 0.028(3) 0.032(3) 0.041(4) 0.006(3) -0.004(3) -0.006(3)
C29B 0.030(3) 0.033(3) 0.028(3) -0.012(3) -0.003(3) -0.004(3)
C30B 0.035(4) 0.025(3) 0.040(4) 0.005(3) -0.012(3) -0.013(3)
C31B 0.029(3) 0.044(4) 0.032(4) 0.014(3) -0.011(3) -0.012(3)
C32B 0.025(3) 0.026(3) 0.021(3) 0.008(2) -0.002(2) 0.006(2)
C33B 0.048(4) 0.053(4) 0.027(4) -0.018(3) -0.012(3) 0.010(3)
C34B 0.048(4) 0.076(5) 0.023(3) -0.024(4) -0.001(3) -0.001(4)
C35B 0.035(4) 0.036(4) 0.040(4) 0.005(3) 0.008(3) 0.025(3)
C36B 0.036(3) 0.022(3) 0.031(3) 0.001(2) -0.007(3) 0.003(3)
C37B 0.040(3) 0.021(3) 0.025(3) 0.000(2) -0.001(3) 0.002(2)
C38B 0.023(3) 0.020(3) 0.019(3) 0.000(2) -0.002(2) -0.005(2)
C39B 0.047(4) 0.029(3) 0.023(3) 0.009(3) 0.002(3) 0.003(3)
C40B 0.045(4) 0.020(3) 0.034(4) 0.006(3) -0.003(3) 0.003(3)
C41B 0.023(3) 0.022(3) 0.037(4) -0.003(2) 0.004(3) -0.009(3)
C42B 0.033(3) 0.029(3) 0.029(3) 0.005(3) 0.005(3) -0.004(3)
C43B 0.029(3) 0.018(3) 0.031(3) 0.004(2) 0.007(3) -0.001(2)
C44B 0.032(3) 0.019(3) 0.022(3) 0.000(2) 0.003(3) 0.001(2)
C45B 0.036(3) 0.025(3) 0.020(3) 0.004(3) 0.001(3) 0.000(2)
C46B 0.024(3) 0.019(3) 0.020(3) -0.001(2) 0.000(2) -0.007(2)
C47B 0.031(3) 0.030(3) 0.012(3) 0.010(3) 0.000(2) 0.006(2)
C48B 0.029(3) 0.038(4) 0.019(3) 0.011(3) -0.003(2) 0.001(3)
C49B 0.026(3) 0.016(3) 0.021(3) 0.000(2) -0.007(2) 0.001(2)
C50B 0.027(3) 0.022(3) 0.019(3) 0.000(2) 0.000(2) 0.002(2)
C51B 0.029(3) 0.019(3) 0.026(3) -0.003(2) 0.006(3) -0.005(2)
C52B 0.026(3) 0.019(3) 0.021(3) 0.007(2) 0.000(2) -0.002(2)
Cl4 0.0835(16) 0.0451(11) 0.0513(12) -0.0001(10) 0.0160(11) -0.0001(9)
Cl5 0.0886(18) 0.0534(13) 0.0864(18) 0.0000(12) -0.0485(14) -0.0014(12)
Cl6 0.0542(12) 0.0547(13) 0.0685(14) 0.0109(10) -0.0023(10) 0.0252(11)
C53 0.051(5) 0.050(5) 0.038(4) 0.011(4) 0.005(3) 0.006(4)

loop_
_atom_type_symbol
_atom_type_description
_atom_type_scat_dispersion_real
_atom_type_scat_dispersion_imag
_atom_type_scat_source
C C 0.0033 0.0016 'International Tables Vol C Tables 4.2.6.8 and 6.1.1.4'
H H 0.0000 0.0000 'International Tables Vol C Tables 4.2.6.8 and 6.1.1.4'
O O 0.0106 0.0060 'International Tables Vol C Tables 4.2.6.8 and 6.1.1.4'
P P 0.1023 0.0942 'International Tables Vol C Tables 4.2.6.8 and 6.1.1.4'
Cl Cl 0.1484 0.1585 'International Tables Vol C Tables 4.2.6.8 and 6.1.1.4'
As As 0.0499 2.0058 'International Tables Vol C Tables 4.2.6.8 and 6.1.1.4'
Ru Ru -1.2594 0.8363 'International Tables Vol C Tables 4.2.6.8 and 6.1.1.4'

loop_
_geom_angle_atom_site_label_1
_geom_angle_atom_site_label_2
_geom_angle_atom_site_label_3
_geom_angle_site_symmetry_1
_geom_angle_site_symmetry_3
_geom_angle
_geom_angle_publ_flag
C45A Ru1A C46A . . 96.6(3) ?
C45A Ru1A C44A . . 88.8(2) ?
C46A Ru1A C44A . . 174.4(2) ?
C45A Ru1A As1A . . 104.81(19) ?
C46A Ru1A As1A . . 86.42(19) ?
C44A Ru1A As1A . . 93.66(16) ?
C45A Ru1A Ru3A . . 102.91(19) ?
C46A Ru1A Ru3A . . 89.15(18) ?
C44A Ru1A Ru3A . . 88.17(16) ?
As1A Ru1A Ru3A . . 152.25(2) ?
C45A Ru1A Ru2A . . 162.03(19) ?
C46A Ru1A Ru2A . . 82.80(19) ?
C44A Ru1A Ru2A . . 91.58(16) ?
As1A Ru1A Ru2A . . 93.10(2) ?
Ru3A Ru1A Ru2A . . 59.156(15) ?
C48A Ru2A C49A . . 90.7(3) ?
C48A Ru2A C47A . . 89.9(3) ?
C49A Ru2A C47A . . 179.1(3) ?
C48A Ru2A As2A . . 104.65(17) ?
C49A Ru2A As2A . . 93.89(17) ?
C47A Ru2A As2A . . 86.69(18) ?
C48A Ru2A Ru3A . . 100.12(17) ?
C49A Ru2A Ru3A . . 91.88(17) ?
C47A Ru2A Ru3A . . 87.29(18) ?
As2A Ru2A Ru3A . . 154.47(3) ?
C48A Ru2A Ru1A . . 159.44(17) ?
C49A Ru2A Ru1A . . 84.48(17) ?
C47A Ru2A Ru1A . . 94.75(19) ?
As2A Ru2A Ru1A . . 95.62(2) ?
Ru3A Ru2A Ru1A . . 60.215(16) ?
C51A Ru3A C52A . . 89.9(2) ?
C51A Ru3A C50A . . 92.2(2) ?
C52A Ru3A C50A . . 177.0(2) ?
C51A Ru3A P1A . . 97.00(17) ?
C52A Ru3A P1A . . 89.73(17) ?
C50A Ru3A P1A . . 92.19(17) ?
C51A Ru3A Ru2A . . 90.83(17) ?
C52A Ru3A Ru2A . . 88.99(17) ?
C50A Ru3A Ru2A . . 88.79(17) ?
P1A Ru3A Ru2A . . 172.07(4) ?
C51A Ru3A Ru1A . . 151.36(17) ?
C52A Ru3A Ru1A . . 87.52(17) ?
C50A Ru3A Ru1A . . 89.60(17) ?
P1A Ru3A Ru1A . . 111.50(4) ?
Ru2A Ru3A Ru1A . . 60.630(15) ?
C7A As1A C13A . . 107.0(2) ?
C7A As1A C1A . . 99.9(2) ?
C13A As1A C1A . . 96.6(2) ?
C7A As1A Ru1A . . 117.73(16) ?
C13A As1A Ru1A . . 113.97(16) ?
C1A As1A Ru1A . . 118.72(18) ?
C14A As2A C20A . . 97.8(2) ?
C14A As2A C13A . . 104.9(2) ?
C20A As2A C13A . . 101.6(2) ?
C14A As2A Ru2A . . 121.84(17) ?
C20A As2A Ru2A . . 114.21(17) ?
C13A As2A Ru2A . . 113.60(16) ?
C26A P1A C32A . . 102.0(3) ?
C26A P1A C38A . . 104.1(2) ?
C32A P1A C38A . . 100.3(2) ?
C26A P1A Ru3A . . 107.82(17) ?
C32A P1A Ru3A . . 121.96(18) ?
C38A P1A Ru3A . . 118.36(19) ?
C2A C1A C6A . . 120.4(5) ?
C2A C1A As1A . . 119.1(4) ?
C6A C1A As1A . . 120.5(4) ?
C1A C2A C3A . . 119.4(6) ?
C1A C2A H2AA . . 120.3 ?
C3A C2A H2AA . . 120.3 ?
C4A C3A C2A . . 120.4(6) ?
C4A C3A H3AA . . 119.8 ?
C2A C3A H3AA . . 119.8 ?
C3A C4A C5A . . 120.8(6) ?
C3A C4A H4AA . . 119.6 ?
C5A C4A H4AA . . 119.6 ?
C4A C5A C6A . . 119.7(6) ?
C4A C5A H5AA . . 120.1 ?
C6A C5A H5AA . . 120.1 ?
C1A C6A C5A . . 119.3(6) ?
C1A C6A H6AA . . 120.3 ?
C5A C6A H6AA . . 120.3 ?
C12A C7A C8A . . 119.9(5) ?
C12A C7A As1A . . 116.6(4) ?
C8A C7A As1A . . 123.5(4) ?
C9A C8A C7A . . 118.8(6) ?
C9A C8A H8AA . . 120.6 ?
C7A C8A H8AA . . 120.6 ?
C10A C9A C8A . . 121.7(6) ?
C10A C9A H9AA . . 119.2 ?
C8A C9A H9AA . . 119.2 ?
C9A C10A C11A . . 119.9(6) ?
C9A C10A H10A . . 120.1 ?
C11A C10A H10A . . 120.1 ?
C10A C11A C12A . . 119.0(6) ?
C10A C11A H11A . . 120.5 ?
C12A C11A H11A . . 120.5 ?
C7A C12A C11A . . 120.7(6) ?
C7A C12A H12A . . 119.6 ?
C11A C12A H12A . . 119.6 ?
As1A C13A As2A . . 112.7(3) ?
As1A C13A H13A . . 109.1 ?
As2A C13A H13A . . 109.1 ?
As1A C13A H13B . . 109.1 ?
As2A C13A H13B . . 109.1 ?
H13A C13A H13B . . 107.8 ?
C15A C14A C19A . . 120.5(5) ?
C15A C14A As2A . . 117.2(4) ?
C19A C14A As2A . . 121.8(4) ?
C16A C15A C14A . . 119.3(6) ?
C16A C15A H15A . . 120.4 ?
C14A C15A H15A . . 120.4 ?
C15A C16A C17A . . 121.1(6) ?
C15A C16A H16A . . 119.4 ?
C17A C16A H16A . . 119.4 ?
C18A C17A C16A . . 119.1(6) ?
C18A C17A H17A . . 120.5 ?
C16A C17A H17A . . 120.5 ?
C17A C18A C19A . . 121.1(6) ?
C17A C18A H18A . . 119.4 ?
C19A C18A H18A . . 119.4 ?
C18A C19A C14A . . 119.0(6) ?
C18A C19A H19A . . 120.5 ?
C14A C19A H19A . . 120.5 ?
C25A C20A C21A . . 119.8(5) ?
C25A C20A As2A . . 123.7(4) ?
C21A C20A As2A . . 116.4(4) ?
C22A C21A C20A . . 118.5(6) ?
C22A C21A H21A . . 120.7 ?
C20A C21A H21A . . 120.7 ?
C23A C22A C21A . . 122.5(6) ?
C23A C22A H22A . . 118.8 ?
C21A C22A H22A . . 118.8 ?
C22A C23A C24A . . 118.9(6) ?
C22A C23A H23A . . 120.5 ?
C24A C23A H23A . . 120.5 ?
C23A C24A C25A . . 120.7(6) ?
C23A C24A H24A . . 119.6 ?
C25A C24A H24A . . 119.6 ?
C20A C25A C24A . . 119.4(6) ?
C20A C25A H25A . . 120.3 ?
C24A C25A H25A . . 120.3 ?
C31A C26A C27A . . 117.4(5) ?
C31A C26A P1A . . 120.5(4) ?
C27A C26A P1A . . 120.9(4) ?
C28A C27A C26A . . 121.9(6) ?
C28A C27A H27A . . 119.0 ?
C26A C27A H27A . . 119.0 ?
C27A C28A C29A . . 118.9(5) ?
C27A C28A H28A . . 120.5 ?
C29A C28A H28A . . 120.5 ?
C30A C29A C28A . . 120.4(5) ?
C30A C29A Cl1A . . 120.3(5) ?
C28A C29A Cl1A . . 119.2(4) ?
C29A C30A C31A . . 120.0(6) ?
C29A C30A H30A . . 120.0 ?
C31A C30A H30A . . 120.0 ?
C26A C31A C30A . . 121.3(5) ?
C26A C31A H31A . . 119.4 ?
C30A C31A H31A . . 119.4 ?
C33A C32A C37A . . 118.8(5) ?
C33A C32A P1A . . 122.5(4) ?
C37A C32A P1A . . 118.7(4) ?
C32A C33A C34A . . 121.1(5) ?
C32A C33A H33A . . 119.5 ?
C34A C33A H33A . . 119.5 ?
C35A C34A C33A . . 118.7(5) ?
C35A C34A H34A . . 120.6 ?
C33A C34A H34A . . 120.6 ?
C36A C35A C34A . . 121.3(5) ?
C36A C35A Cl2A . . 118.0(4) ?
C34A C35A Cl2A . . 120.6(5) ?
C37A C36A C35A . . 119.4(5) ?
C37A C36A H36A . . 120.3 ?
C35A C36A H36A . . 120.3 ?
C36A C37A C32A . . 120.6(5) ?
C36A C37A H37A . . 119.7 ?
C32A C37A H37A . . 119.7 ?
C39A C38A C43A . . 118.3(5) ?
C39A C38A P1A . . 122.9(4) ?
C43A C38A P1A . . 118.8(4) ?
C40A C39A C38A . . 120.9(5) ?
C40A C39A H39A . . 119.5 ?
C38A C39A H39A . . 119.5 ?
C41A C40A C39A . . 119.8(5) ?
C41A C40A H40A . . 120.1 ?
C39A C40A H40A . . 120.1 ?
C40A C41A C42A . . 120.7(6) ?
C40A C41A Cl3A . . 119.8(4) ?
C42A C41A Cl3A . . 119.5(5) ?
C41A C42A C43A . . 119.1(6) ?
C41A C42A H42A . . 120.5 ?
C43A C42A H42A . . 120.5 ?
C42A C43A C38A . . 121.2(5) ?
C42A C43A H43A . . 119.4 ?
C38A C43A H43A . . 119.4 ?
O1A C44A Ru1A . . 174.0(5) ?
O2A C45A Ru1A . . 177.2(6) ?
O3A C46A Ru1A . . 172.1(5) ?
O4A C47A Ru2A . . 172.5(6) ?
O5A C48A Ru2A . . 176.2(6) ?
O6A C49A Ru2A . . 173.7(5) ?
O7A C50A Ru3A . . 173.6(5) ?
O8A C51A Ru3A . . 178.0(5) ?
O9A C52A Ru3A . . 173.1(5) ?
C45B Ru1B C46B . . 88.4(3) ?
C45B Ru1B C44B . . 94.5(3) ?
C46B Ru1B C44B . . 176.7(3) ?
C45B Ru1B As1B . . 100.63(19) ?
C46B Ru1B As1B . . 95.86(17) ?
C44B Ru1B As1B . . 85.03(17) ?
C45B Ru1B Ru2B . . 167.10(19) ?
C46B Ru1B Ru2B . . 90.12(17) ?
C44B Ru1B Ru2B . . 86.70(19) ?
As1B Ru1B Ru2B . . 92.27(2) ?
C45B Ru1B Ru3B . . 108.49(19) ?
C46B Ru1B Ru3B . . 82.11(17) ?
C44B Ru1B Ru3B . . 95.57(17) ?
As1B Ru1B Ru3B . . 150.71(3) ?
Ru2B Ru1B Ru3B . . 58.622(15) ?
C48B Ru2B C49B . . 89.8(3) ?
C48B Ru2B C47B . . 93.4(3) ?
C49B Ru2B C47B . . 174.8(2) ?
C48B Ru2B As2B . . 102.75(18) ?
C49B Ru2B As2B . . 90.40(17) ?
C47B Ru2B As2B . . 92.86(17) ?
C48B Ru2B Ru3B . . 100.12(19) ?
C49B Ru2B Ru3B . . 84.05(17) ?
C47B Ru2B Ru3B . . 91.38(17) ?
As2B Ru2B Ru3B . . 156.44(3) ?
C48B Ru2B Ru1B . . 161.05(19) ?
C49B Ru2B Ru1B . . 89.97(17) ?
C47B Ru2B Ru1B . . 85.67(18) ?
As2B Ru2B Ru1B . . 96.20(2) ?
Ru3B Ru2B Ru1B . . 61.024(16) ?
C51B Ru3B C50B . . 95.0(2) ?
C51B Ru3B C52B . . 97.8(2) ?
C50B Ru3B C52B . . 167.0(2) ?
C51B Ru3B P1B . . 95.91(18) ?
C50B Ru3B P1B . . 88.90(17) ?
C52B Ru3B P1B . . 87.99(17) ?
C51B Ru3B Ru2B . . 85.40(18) ?
C50B Ru3B Ru2B . . 94.01(17) ?
C52B Ru3B Ru2B . . 88.84(17) ?
P1B Ru3B Ru2B . . 176.70(4) ?
C51B Ru3B Ru1B . . 143.48(18) ?
C50B Ru3B Ru1B . . 76.58(17) ?
C52B Ru3B Ru1B . . 93.99(16) ?
P1B Ru3B Ru1B . . 119.00(4) ?
Ru2B Ru3B Ru1B . . 60.354(16) ?
C7B As1B C1B . . 99.3(2) ?
C7B As1B C13B . . 106.5(2) ?
C1B As1B C13B . . 97.2(2) ?
C7B As1B Ru1B . . 119.95(17) ?
C1B As1B Ru1B . . 116.63(18) ?
C13B As1B Ru1B . . 114.04(16) ?
C14B As2B C20B . . 99.7(2) ?
C14B As2B C13B . . 102.0(2) ?
C20B As2B C13B . . 103.7(2) ?
C14B As2B Ru2B . . 113.83(17) ?
C20B As2B Ru2B . . 121.07(16) ?
C13B As2B Ru2B . . 114.02(16) ?
C26B P1B C32B . . 104.6(3) ?
C26B P1B C38B . . 104.7(2) ?
C32B P1B C38B . . 103.0(3) ?
C26B P1B Ru3B . . 116.21(18) ?
C32B P1B Ru3B . . 114.07(19) ?
C38B P1B Ru3B . . 112.95(19) ?
C6B C1B C2B . . 119.6(6) ?
C6B C1B As1B . . 120.6(5) ?
C2B C1B As1B . . 119.7(5) ?
C1B C2B C3B . . 119.8(6) ?
C1B C2B H2BA . . 120.1 ?
C3B C2B H2BA . . 120.1 ?
C4B C3B C2B . . 120.2(6) ?
C4B C3B H3BA . . 119.9 ?
C2B C3B H3BA . . 119.9 ?
C3B C4B C5B . . 120.2(6) ?
C3B C4B H4BA . . 119.9 ?
C5B C4B H4BA . . 119.9 ?
C6B C5B C4B . . 120.1(6) ?
C6B C5B H5BA . . 119.9 ?
C4B C5B H5BA . . 119.9 ?
C5B C6B C1B . . 120.1(6) ?
C5B C6B H6BA . . 120.0 ?
C1B C6B H6BA . . 120.0 ?
C8B C7B C12B . . 119.0(6) ?
C8B C7B As1B . . 123.9(5) ?
C12B C7B As1B . . 116.8(4) ?
C7B C8B C9B . . 121.6(7) ?
C7B C8B H8BA . . 119.2 ?
C9B C8B H8BA . . 119.2 ?
C10B C9B C8B . . 117.9(7) ?
C10B C9B H9BA . . 121.0 ?
C8B C9B H9BA . . 121.0 ?
C11B C10B C9B . . 121.2(6) ?
C11B C10B H10B . . 119.4 ?
C9B C10B H10B . . 119.4 ?
C10B C11B C12B . . 120.5(7) ?
C10B C11B H11B . . 119.7 ?
C12B C11B H11B . . 119.7 ?
C11B C12B C7B . . 119.8(6) ?
C11B C12B H12B . . 120.1 ?
C7B C12B H12B . . 120.1 ?
As2B C13B As1B . . 112.4(3) ?
As2B C13B H13C . . 109.1 ?
As1B C13B H13C . . 109.1 ?
As2B C13B H13D . . 109.1 ?
As1B C13B H13D . . 109.1 ?
H13C C13B H13D . . 107.9 ?
C15B C14B C19B . . 118.9(5) ?
C15B C14B As2B . . 122.2(4) ?
C19B C14B As2B . . 118.8(5) ?
C14B C15B C16B . . 120.4(6) ?
C14B C15B H15B . . 119.8 ?
C16B C15B H15B . . 119.8 ?
C17B C16B C15B . . 120.5(6) ?
C17B C16B H16B . . 119.8 ?
C15B C16B H16B . . 119.8 ?
C16B C17B C18B . . 120.9(6) ?
C16B C17B H17B . . 119.6 ?
C18B C17B H17B . . 119.6 ?
C19B C18B C17B . . 118.5(6) ?
C19B C18B H18B . . 120.7 ?
C17B C18B H18B . . 120.7 ?
C14B C19B C18B . . 120.6(6) ?
C14B C19B H19B . . 119.7 ?
C18B C19B H19B . . 119.7 ?
C21B C20B C25B . . 119.9(5) ?
C21B C20B As2B . . 117.9(4) ?
C25B C20B As2B . . 121.6(4) ?
C20B C21B C22B . . 119.1(6) ?
C20B C21B H21B . . 120.4 ?
C22B C21B H21B . . 120.4 ?
C23B C22B C21B . . 119.4(6) ?
C23B C22B H22B . . 120.3 ?
C21B C22B H22B . . 120.3 ?
C24B C23B C22B . . 121.2(6) ?
C24B C23B H23B . . 119.4 ?
C22B C23B H23B . . 119.4 ?
C23B C24B C25B . . 120.1(6) ?
C23B C24B H24B . . 120.0 ?
C25B C24B H24B . . 120.0 ?
C24B C25B C20B . . 120.0(6) ?
C24B C25B H25B . . 120.0 ?
C20B C25B H25B . . 120.0 ?
C27B C26B C31B . . 117.7(5) ?
C27B C26B P1B . . 123.7(4) ?
C31B C26B P1B . . 118.6(4) ?
C26B C27B C28B . . 121.7(6) ?
C26B C27B H27B . . 119.1 ?
C28B C27B H27B . . 119.1 ?
C29B C28B C27B . . 118.5(6) ?
C29B C28B H28B . . 120.8 ?
C27B C28B H28B . . 120.8 ?
C30B C29B C28B . . 122.0(6) ?
C30B C29B Cl1B . . 118.5(5) ?
C28B C29B Cl1B . . 119.5(5) ?
C29B C30B C31B . . 118.4(6) ?
C29B C30B H30B . . 120.8 ?
C31B C30B H30B . . 120.8 ?
C30B C31B C26B . . 121.6(6) ?
C30B C31B H31B . . 119.2 ?
C26B C31B H31B . . 119.2 ?
C33B C32B C37B . . 116.9(6) ?
C33B C32B P1B . . 125.3(5) ?
C37B C32B P1B . . 117.5(4) ?
C32B C33B C34B . . 120.9(6) ?
C32B C33B H33B . . 119.6 ?
C34B C33B H33B . . 119.6 ?
C35B C34B C33B . . 120.6(6) ?
C35B C34B H34B . . 119.7 ?
C33B C34B H34B . . 119.7 ?
C34B C35B C36B . . 120.6(6) ?
C34B C35B Cl2B . . 120.2(6) ?
C36B C35B Cl2B . . 119.2(6) ?
C37B C36B C35B . . 118.7(6) ?
C37B C36B H36B . . 120.7 ?
C35B C36B H36B . . 120.7 ?
C36B C37B C32B . . 122.3(6) ?
C36B C37B H37B . . 118.8 ?
C32B C37B H37B . . 118.8 ?
C39B C38B C43B . . 116.8(5) ?
C39B C38B P1B . . 123.9(5) ?
C43B C38B P1B . . 119.2(4) ?
C38B C39B C40B . . 122.5(6) ?
C38B C39B H39B . . 118.8 ?
C40B C39B H39B . . 118.8 ?
C41B C40B C39B . . 119.1(6) ?
C41B C40B H40B . . 120.4 ?
C39B C40B H40B . . 120.4 ?
C40B C41B C42B . . 121.2(6) ?
C40B C41B Cl3B . . 120.3(5) ?
C42B C41B Cl3B . . 118.5(5) ?
C43B C42B C41B . . 119.2(6) ?
C43B C42B H42B . . 120.4 ?
C41B C42B H42B . . 120.4 ?
C42B C43B C38B . . 120.8(5) ?
C42B C43B H43B . . 119.6 ?
C38B C43B H43B . . 119.6 ?
O1B C44B Ru1B . . 172.8(5) ?
O2B C45B Ru1B . . 175.9(6) ?
O3B C46B Ru1B . . 171.0(5) ?
O4B C47B Ru2B . . 174.7(5) ?
O5B C48B Ru2B . . 177.8(6) ?
O6B C49B Ru2B . . 175.6(5) ?
O7B C50B Ru3B . . 172.8(5) ?
O8B C51B Ru3B . . 176.9(5) ?
O9B C52B Ru3B . . 174.1(5) ?
Cl4 C53 Cl5 . . 111.0(4) ?
Cl4 C53 Cl6 . . 112.2(4) ?
Cl5 C53 Cl6 . . 109.1(4) ?
Cl4 C53 H53A . . 108.1 ?
Cl5 C53 H53A . . 108.1 ?
Cl6 C53 H53A . . 108.1 ?

loop_
_geom_bond_atom_site_label_1
_geom_bond_atom_site_label_2
_geom_bond_site_symmetry_2
_geom_bond_distance
_geom_bond_publ_flag
Ru1A C45A . 1.902(6) ?
Ru1A C46A . 1.917(6) ?
Ru1A C44A . 1.930(6) ?
Ru1A As1A . 2.4238(7) ?
Ru1A Ru3A . 2.8688(6) ?
Ru1A Ru2A . 2.8807(6) ?
Ru2A C48A . 1.908(6) ?
Ru2A C49A . 1.913(6) ?
Ru2A C47A . 1.937(6) ?
Ru2A As2A . 2.4313(7) ?
Ru2A Ru3A . 2.8380(6) ?
Ru3A C51A . 1.896(6) ?
Ru3A C52A . 1.918(6) ?
Ru3A C50A . 1.946(6) ?
Ru3A P1A . 2.3412(15) ?
As1A C7A . 1.948(5) ?
As1A C13A . 1.957(5) ?
As1A C1A . 1.960(5) ?
As2A C14A . 1.943(6) ?
As2A C20A . 1.944(5) ?
As2A C13A . 1.970(5) ?
Cl1A C29A . 1.738(6) ?
Cl2A C35A . 1.752(6) ?
Cl3A C41A . 1.740(6) ?
P1A C26A . 1.836(5) ?
P1A C32A . 1.843(5) ?
P1A C38A . 1.848(6) ?
O1A C44A . 1.143(7) ?
O2A C45A . 1.133(7) ?
O3A C46A . 1.151(7) ?
O4A C47A . 1.142(7) ?
O5A C48A . 1.141(7) ?
O6A C49A . 1.159(7) ?
O7A C50A . 1.140(7) ?
O8A C51A . 1.125(6) ?
O9A C52A . 1.159(7) ?
C1A C2A . 1.383(8) ?
C1A C6A . 1.383(8) ?
C2A C3A . 1.393(8) ?
C2A H2AA . 0.9300 ?
C3A C4A . 1.350(9) ?
C3A H3AA . 0.9300 ?
C4A C5A . 1.385(9) ?
C4A H4AA . 0.9300 ?
C5A C6A . 1.391(8) ?
C5A H5AA . 0.9300 ?
C6A H6AA . 0.9300 ?
C7A C12A . 1.376(8) ?
C7A C8A . 1.402(8) ?
C8A C9A . 1.383(9) ?
C8A H8AA . 0.9300 ?
C9A C10A . 1.367(10) ?
C9A H9AA . 0.9300 ?
C10A C11A . 1.396(9) ?
C10A H10A . 0.9300 ?
C11A C12A . 1.397(8) ?
C11A H11A . 0.9300 ?
C12A H12A . 0.9300 ?
C13A H13A . 0.9700 ?
C13A H13B . 0.9700 ?
C14A C15A . 1.384(8) ?
C14A C19A . 1.391(8) ?
C15A C16A . 1.380(8) ?
C15A H15A . 0.9300 ?
C16A C17A . 1.386(9) ?
C16A H16A . 0.9300 ?
C17A C18A . 1.372(9) ?
C17A H17A . 0.9300 ?
C18A C19A . 1.390(8) ?
C18A H18A . 0.9300 ?
C19A H19A . 0.9300 ?
C20A C25A . 1.362(8) ?
C20A C21A . 1.425(8) ?
C21A C22A . 1.374(8) ?
C21A H21A . 0.9300 ?
C22A C23A . 1.361(10) ?
C22A H22A . 0.9300 ?
C23A C24A . 1.378(10) ?
C23A H23A . 0.9300 ?
C24A C25A . 1.414(9) ?
C24A H24A . 0.9300 ?
C25A H25A . 0.9300 ?
C26A C31A . 1.375(8) ?
C26A C27A . 1.401(8) ?
C27A C28A . 1.370(8) ?
C27A H27A . 0.9300 ?
C28A C29A . 1.391(8) ?
C28A H28A . 0.9300 ?
C29A C30A . 1.360(8) ?
C30A C31A . 1.390(8) ?
C30A H30A . 0.9300 ?
C31A H31A . 0.9300 ?
C32A C33A . 1.376(7) ?
C32A C37A . 1.403(7) ?
C33A C34A . 1.386(9) ?
C33A H33A . 0.9300 ?
C34A C35A . 1.383(9) ?
C34A H34A . 0.9300 ?
C35A C36A . 1.379(8) ?
C36A C37A . 1.371(7) ?
C36A H36A . 0.9300 ?
C37A H37A . 0.9300 ?
C38A C39A . 1.396(7) ?
C38A C43A . 1.398(8) ?
C39A C40A . 1.386(8) ?
C39A H39A . 0.9300 ?
C40A C41A . 1.386(8) ?
C40A H40A . 0.9300 ?
C41A C42A . 1.388(8) ?
C42A C43A . 1.393(8) ?
C42A H42A . 0.9300 ?
C43A H43A . 0.9300 ?
Ru1B C45B . 1.875(6) ?
Ru1B C46B . 1.919(6) ?
Ru1B C44B . 1.931(6) ?
Ru1B As1B . 2.4267(7) ?
Ru1B Ru2B . 2.8766(7) ?
Ru1B Ru3B . 2.8956(6) ?
Ru2B C48B . 1.881(6) ?
Ru2B C49B . 1.932(6) ?
Ru2B C47B . 1.939(6) ?
Ru2B As2B . 2.4201(7) ?
Ru2B Ru3B . 2.8259(6) ?
Ru3B C51B . 1.884(6) ?
Ru3B C50B . 1.936(6) ?
Ru3B C52B . 1.936(6) ?
Ru3B P1B . 2.3262(15) ?
As1B C7B . 1.936(6) ?
As1B C1B . 1.948(6) ?
As1B C13B . 1.974(5) ?
As2B C14B . 1.945(5) ?
As2B C20B . 1.945(6) ?
As2B C13B . 1.950(5) ?
Cl1B C29B . 1.744(6) ?
Cl2B C35B . 1.743(6) ?
Cl3B C41B . 1.738(6) ?
P1B C26B . 1.814(6) ?
P1B C32B . 1.816(6) ?
P1B C38B . 1.832(6) ?
O1B C44B . 1.151(7) ?
O2B C45B . 1.164(8) ?
O3B C46B . 1.162(7) ?
O4B C47B . 1.132(7) ?
O5B C48B . 1.151(7) ?
O6B C49B . 1.138(7) ?
O7B C50B . 1.141(7) ?
O8B C51B . 1.148(7) ?
O9B C52B . 1.144(7) ?
C1B C6B . 1.388(8) ?
C1B C2B . 1.391(8) ?
C2B C3B . 1.391(9) ?
C2B H2BA . 0.9300 ?
C3B C4B . 1.373(9) ?
C3B H3BA . 0.9300 ?
C4B C5B . 1.384(9) ?
C4B H4BA . 0.9300 ?
C5B C6B . 1.383(8) ?
C5B H5BA . 0.9300 ?
C6B H6BA . 0.9300 ?
C7B C8B . 1.369(9) ?
C7B C12B . 1.401(8) ?
C8B C9B . 1.406(9) ?
C8B H8BA . 0.9300 ?
C9B C10B . 1.392(11) ?
C9B H9BA . 0.9300 ?
C10B C11B . 1.358(10) ?
C10B H10B . 0.9300 ?
C11B C12B . 1.389(8) ?
C11B H11B . 0.9300 ?
C12B H12B . 0.9300 ?
C13B H13C . 0.9700 ?
C13B H13D . 0.9700 ?
C14B C15B . 1.382(8) ?
C14B C19B . 1.384(8) ?
C15B C16B . 1.389(9) ?
C15B H15B . 0.9300 ?
C16B C17B . 1.337(9) ?
C16B H16B . 0.9300 ?
C17B C18B . 1.403(9) ?
C17B H17B . 0.9300 ?
C18B C19B . 1.394(8) ?
C18B H18B . 0.9300 ?
C19B H19B . 0.9300 ?
C20B C21B . 1.390(8) ?
C20B C25B . 1.410(8) ?
C21B C22B . 1.413(8) ?
C21B H21B . 0.9300 ?
C22B C23B . 1.383(9) ?
C22B H22B . 0.9300 ?
C23B C24B . 1.373(9) ?
C23B H23B . 0.9300 ?
C24B C25B . 1.375(8) ?
C24B H24B . 0.9300 ?
C25B H25B . 0.9300 ?
C26B C27B . 1.367(8) ?
C26B C31B . 1.392(8) ?
C27B C28B . 1.390(8) ?
C27B H27B . 0.9300 ?
C28B C29B . 1.366(9) ?
C28B H28B . 0.9300 ?
C29B C30B . 1.362(9) ?
C30B C31B . 1.383(8) ?
C30B H30B . 0.9300 ?
C31B H31B . 0.9300 ?
C32B C33B . 1.388(8) ?
C32B C37B . 1.409(8) ?
C33B C34B . 1.395(9) ?
C33B H33B . 0.9300 ?
C34B C35B . 1.358(10) ?
C34B H34B . 0.9300 ?
C35B C36B . 1.389(9) ?
C36B C37B . 1.380(8) ?
C36B H36B . 0.9300 ?
C37B H37B . 0.9300 ?
C38B C39B . 1.370(8) ?
C38B C43B . 1.422(8) ?
C39B C40B . 1.375(8) ?
C39B H39B . 0.9300 ?
C40B C41B . 1.355(8) ?
C40B H40B . 0.9300 ?
C41B C42B . 1.382(8) ?
C42B C43B . 1.369(8) ?
C42B H42B . 0.9300 ?
C43B H43B . 0.9300 ?
Cl4 C53 . 1.723(7) ?
Cl5 C53 . 1.761(8) ?
Cl6 C53 . 1.763(7) ?
C53 H53A . 0.9800 ?

loop_
_geom_hbond_atom_site_label_D
_geom_hbond_atom_site_label_H
_geom_hbond_atom_site_label_A
_geom_hbond_site_symmetry_A
_geom_hbond_distance_DH
_geom_hbond_distance_HA
_geom_hbond_distance_DA
_geom_hbond_angle_DHA
_geom_hbond_publ_flag
C5B H5BA O4B 4_655 0.9300 2.5300 3.293(8) 139.00 yes
C23B H23B Cl1B 2_764 0.9300 2.8100 3.566(7) 139.00 yes
C40B H40B O3A 2_764 0.9300 2.4900 3.047(8) 119.00 yes
C4A H4AA Cg1 2_774 0.9300 2.8600 3.560(7) 133.00 y
C4B H4BA Cg2 2_665 0.9300 2.6800 3.314(7) 126.00 y
C16A H16A Cg3 3_655 0.9300 2.8500 3.629(7) 142.00 y
C16B H16B Cg2 4_465 0.9300 2.9400 3.591(7) 128.00 y
C24A H24A Cg1 4_575 0.9300 2.9000 3.582(7) 131.00 y

loop_
_geom_torsion_atom_site_label_1
_geom_torsion_atom_site_label_2
_geom_torsion_atom_site_label_3
_geom_torsion_atom_site_label_4
_geom_torsion_site_symmetry_1
_geom_torsion_site_symmetry_2
_geom_torsion_site_symmetry_3
_geom_torsion_site_symmetry_4
_geom_torsion
_geom_torsion_publ_flag
C45A Ru1A Ru2A C48A . . . . -22.4(8) ?
C46A Ru1A Ru2A C48A . . . . -111.6(6) ?
C44A Ru1A Ru2A C48A . . . . 68.7(6) ?
As1A Ru1A Ru2A C48A . . . . 162.4(6) ?
Ru3A Ru1A Ru2A C48A . . . . -18.2(6) ?
C45A Ru1A Ru2A C49A . . . . -99.5(6) ?
C46A Ru1A Ru2A C49A . . . . 171.3(3) ?
C44A Ru1A Ru2A C49A . . . . -8.4(2) ?
As1A Ru1A Ru2A C49A . . . . 85.32(18) ?
Ru3A Ru1A Ru2A C49A . . . . -95.36(18) ?
C45A Ru1A Ru2A C47A . . . . 80.0(6) ?
C46A Ru1A Ru2A C47A . . . . -9.2(3) ?
C44A Ru1A Ru2A C47A . . . . 171.1(2) ?
As1A Ru1A Ru2A C47A . . . . -95.18(18) ?
Ru3A Ru1A Ru2A C47A . . . . 84.14(18) ?
C45A Ru1A Ru2A As2A . . . . 167.1(6) ?
C46A Ru1A Ru2A As2A . . . . 77.94(19) ?
C44A Ru1A Ru2A As2A . . . . -101.81(16) ?
As1A Ru1A Ru2A As2A . . . . -8.05(2) ?
Ru3A Ru1A Ru2A As2A . . . . 171.27(2) ?
C45A Ru1A Ru2A Ru3A . . . . -4.1(6) ?
C46A Ru1A Ru2A Ru3A . . . . -93.32(19) ?
C44A Ru1A Ru2A Ru3A . . . . 86.92(16) ?
As1A Ru1A Ru2A Ru3A . . . . -179.32(2) ?
C48A Ru2A Ru3A C51A . . . . -8.8(3) ?
C49A Ru2A Ru3A C51A . . . . -99.9(2) ?
C47A Ru2A Ru3A C51A . . . . 80.5(3) ?
As2A Ru2A Ru3A C51A . . . . 157.05(17) ?
Ru1A Ru2A Ru3A C51A . . . . 177.58(17) ?
C48A Ru2A Ru3A C52A . . . . -98.7(3) ?
C49A Ru2A Ru3A C52A . . . . 170.3(2) ?
C47A Ru2A Ru3A C52A . . . . -9.3(3) ?
As2A Ru2A Ru3A C52A . . . . 67.20(19) ?
Ru1A Ru2A Ru3A C52A . . . . 87.73(18) ?
C48A Ru2A Ru3A C50A . . . . 83.4(3) ?
C49A Ru2A Ru3A C50A . . . . -7.7(2) ?
C47A Ru2A Ru3A C50A . . . . 172.7(3) ?
As2A Ru2A Ru3A C50A . . . . -110.74(17) ?
Ru1A Ru2A Ru3A C50A . . . . -90.22(17) ?
C48A Ru2A Ru3A Ru1A . . . . 173.6(2) ?
C49A Ru2A Ru3A Ru1A . . . . 82.55(18) ?
C47A Ru2A Ru3A Ru1A . . . . -97.04(19) ?
As2A Ru2A Ru3A Ru1A . . . . -20.53(5) ?
C45A Ru1A Ru3A C51A . . . . 173.6(4) ?
C46A Ru1A Ru3A C51A . . . . 77.1(4) ?
C44A Ru1A Ru3A C51A . . . . -98.0(4) ?
As1A Ru1A Ru3A C51A . . . . -3.6(4) ?
Ru2A Ru1A Ru3A C51A . . . . -5.1(4) ?
C45A Ru1A Ru3A C52A . . . . 88.5(3) ?
C46A Ru1A Ru3A C52A . . . . -8.1(3) ?
C44A Ru1A Ru3A C52A . . . . 176.8(2) ?
As1A Ru1A Ru3A C52A . . . . -88.78(18) ?
Ru2A Ru1A Ru3A C52A . . . . -90.23(18) ?
C45A Ru1A Ru3A C50A . . . . -92.5(3) ?
C46A Ru1A Ru3A C50A . . . . 171.0(3) ?
C44A Ru1A Ru3A C50A . . . . -4.1(2) ?
As1A Ru1A Ru3A C50A . . . . 90.30(17) ?
Ru2A Ru1A Ru3A C50A . . . . 88.84(17) ?
C45A Ru1A Ru3A P1A . . . . -0.3(2) ?
C46A Ru1A Ru3A P1A . . . . -96.8(2) ?
C44A Ru1A Ru3A P1A . . . . 88.10(17) ?
As1A Ru1A Ru3A P1A . . . . -177.51(6) ?
Ru2A Ru1A Ru3A P1A . . . . -178.96(4) ?
C45A Ru1A Ru3A Ru2A . . . . 178.70(19) ?
C46A Ru1A Ru3A Ru2A . . . . 82.1(2) ?
C44A Ru1A Ru3A Ru2A . . . . -92.94(16) ?
As1A Ru1A Ru3A Ru2A . . . . 1.45(5) ?
C45A Ru1A As1A C7A . . . . 81.1(3) ?
C46A Ru1A As1A C7A . . . . 177.0(3) ?
C44A Ru1A As1A C7A . . . . -8.6(3) ?
Ru3A Ru1A As1A C7A . . . . -101.6(2) ?
Ru2A Ru1A As1A C7A . . . . -100.4(2) ?
C45A Ru1A As1A C13A . . . . -152.3(3) ?
C46A Ru1A As1A C13A . . . . -56.4(3) ?
C44A Ru1A As1A C13A . . . . 118.0(2) ?
Ru3A Ru1A As1A C13A . . . . 24.9(2) ?
Ru2A Ru1A As1A C13A . . . . 26.17(19) ?
C45A Ru1A As1A C1A . . . . -39.6(3) ?
C46A Ru1A As1A C1A . . . . 56.3(3) ?
C44A Ru1A As1A C1A . . . . -129.3(2) ?
Ru3A Ru1A As1A C1A . . . . 137.67(19) ?
Ru2A Ru1A As1A C1A . . . . 138.92(19) ?
C48A Ru2A As2A C14A . . . . -59.7(3) ?
C49A Ru2A As2A C14A . . . . 32.1(3) ?
C47A Ru2A As2A C14A . . . . -148.7(3) ?
Ru3A Ru2A As2A C14A . . . . 134.68(19) ?
Ru1A Ru2A As2A C14A . . . . 116.88(19) ?
C48A Ru2A As2A C20A . . . . 57.3(3) ?
C49A Ru2A As2A C20A . . . . 149.1(2) ?
C47A Ru2A As2A C20A . . . . -31.6(3) ?
Ru3A Ru2A As2A C20A . . . . -108.28(19) ?
Ru1A Ru2A As2A C20A . . . . -126.09(18) ?
C48A Ru2A As2A C13A . . . . 173.3(3) ?
C49A Ru2A As2A C13A . . . . -95.0(3) ?
C47A Ru2A As2A C13A . . . . 84.3(3) ?
Ru3A Ru2A As2A C13A . . . . 7.65(19) ?
Ru1A Ru2A As2A C13A . . . . -10.16(18) ?
C51A Ru3A P1A C26A . . . . 11.5(3) ?
C52A Ru3A P1A C26A . . . . 101.3(3) ?
C50A Ru3A P1A C26A . . . . -81.0(3) ?
Ru1A Ru3A P1A C26A . . . . -171.44(19) ?
C51A Ru3A P1A C32A . . . . 128.7(3) ?
C52A Ru3A P1A C32A . . . . -141.4(3) ?
C50A Ru3A P1A C32A . . . . 36.2(3) ?
Ru1A Ru3A P1A C32A . . . . -54.2(2) ?
C51A Ru3A P1A C38A . . . . -106.2(3) ?
C52A Ru3A P1A C38A . . . . -16.3(3) ?
C50A Ru3A P1A C38A . . . . 161.3(3) ?
Ru1A Ru3A P1A C38A . . . . 70.9(2) ?
C7A As1A C1A C2A . . . . 50.1(5) ?
C13A As1A C1A C2A . . . . -58.5(5) ?
Ru1A As1A C1A C2A . . . . 179.5(4) ?
C7A As1A C1A C6A . . . . -132.6(5) ?
C13A As1A C1A C6A . . . . 118.8(5) ?
Ru1A As1A C1A C6A . . . . -3.2(5) ?
C6A C1A C2A C3A . . . . 0.9(9) ?
As1A C1A C2A C3A . . . . 178.2(4) ?
C1A C2A C3A C4A . . . . 0.1(9) ?
C2A C3A C4A C5A . . . . -1.4(10) ?
C3A C4A C5A C6A . . . . 1.7(10) ?
C2A C1A C6A C5A . . . . -0.6(9) ?
As1A C1A C6A C5A . . . . -177.8(4) ?
C4A C5A C6A C1A . . . . -0.7(9) ?
C13A As1A C7A C12A . . . . -177.3(4) ?
C1A As1A C7A C12A . . . . 82.6(5) ?
Ru1A As1A C7A C12A . . . . -47.4(5) ?
C13A As1A C7A C8A . . . . 4.6(5) ?
C1A As1A C7A C8A . . . . -95.5(5) ?
Ru1A As1A C7A C8A . . . . 134.5(4) ?
C12A C7A C8A C9A . . . . -1.3(9) ?
As1A C7A C8A C9A . . . . 176.7(5) ?
C7A C8A C9A C10A . . . . 0.6(11) ?
C8A C9A C10A C11A . . . . 0.2(11) ?
C9A C10A C11A C12A . . . . -0.4(10) ?
C8A C7A C12A C11A . . . . 1.2(9) ?
As1A C7A C12A C11A . . . . -177.0(5) ?
C10A C11A C12A C7A . . . . -0.3(9) ?
C7A As1A C13A As2A . . . . 93.7(3) ?
C1A As1A C13A As2A . . . . -163.8(3) ?
Ru1A As1A C13A As2A . . . . -38.3(3) ?
C14A As2A C13A As1A . . . . -105.4(3) ?
C20A As2A C13A As1A . . . . 153.2(3) ?
Ru2A As2A C13A As1A . . . . 30.0(3) ?
C20A As2A C14A C15A . . . . -97.4(5) ?
C13A As2A C14A C15A . . . . 158.3(4) ?
Ru2A As2A C14A C15A . . . . 27.5(5) ?
C20A As2A C14A C19A . . . . 74.3(5) ?
C13A As2A C14A C19A . . . . -30.0(5) ?
Ru2A As2A C14A C19A . . . . -160.8(4) ?
C19A C14A C15A C16A . . . . -1.3(9) ?
As2A C14A C15A C16A . . . . 170.5(4) ?
C14A C15A C16A C17A . . . . 0.5(9) ?
C15A C16A C17A C18A . . . . 0.8(9) ?
C16A C17A C18A C19A . . . . -1.4(9) ?
C17A C18A C19A C14A . . . . 0.6(9) ?
C15A C14A C19A C18A . . . . 0.8(9) ?
As2A C14A C19A C18A . . . . -170.6(4) ?
C14A As2A C20A C25A . . . . -83.7(5) ?
C13A As2A C20A C25A . . . . 23.4(5) ?
Ru2A As2A C20A C25A . . . . 146.1(5) ?
C14A As2A C20A C21A . . . . 93.6(4) ?
C13A As2A C20A C21A . . . . -159.3(4) ?
Ru2A As2A C20A C21A . . . . -36.6(5) ?
C25A C20A C21A C22A . . . . -1.8(9) ?
As2A C20A C21A C22A . . . . -179.2(5) ?
C20A C21A C22A C23A . . . . -0.1(10) ?
C21A C22A C23A C24A . . . . 2.4(11) ?
C22A C23A C24A C25A . . . . -2.8(11) ?
C21A C20A C25A C24A . . . . 1.4(9) ?
As2A C20A C25A C24A . . . . 178.6(5) ?
C23A C24A C25A C20A . . . . 0.9(10) ?
C32A P1A C26A C31A . . . . -41.0(5) ?
C38A P1A C26A C31A . . . . -144.9(5) ?
Ru3A P1A C26A C31A . . . . 88.5(4) ?
C32A P1A C26A C27A . . . . 151.6(5) ?
C38A P1A C26A C27A . . . . 47.7(5) ?
Ru3A P1A C26A C27A . . . . -78.9(5) ?
C31A C26A C27A C28A . . . . 1.7(9) ?
P1A C26A C27A C28A . . . . 169.5(5) ?
C26A C27A C28A C29A . . . . -1.2(9) ?
C27A C28A C29A C30A . . . . 1.0(9) ?
C27A C28A C29A Cl1A . . . . -179.5(5) ?
C28A C29A C30A C31A . . . . -1.3(9) ?
Cl1A C29A C30A C31A . . . . 179.2(5) ?
C27A C26A C31A C30A . . . . -2.0(8) ?
P1A C26A C31A C30A . . . . -169.8(4) ?
C29A C30A C31A C26A . . . . 1.8(9) ?
C26A P1A C32A C33A . . . . 126.7(5) ?
C38A P1A C32A C33A . . . . -126.3(5) ?
Ru3A P1A C32A C33A . . . . 6.7(6) ?
C26A P1A C32A C37A . . . . -52.8(5) ?
C38A P1A C32A C37A . . . . 54.1(5) ?
Ru3A P1A C32A C37A . . . . -172.9(4) ?
C37A C32A C33A C34A . . . . 3.1(9) ?
P1A C32A C33A C34A . . . . -176.5(5) ?
C32A C33A C34A C35A . . . . -2.6(9) ?
C33A C34A C35A C36A . . . . 0.9(10) ?
C33A C34A C35A Cl2A . . . . 178.6(5) ?
C34A C35A C36A C37A . . . . 0.2(9) ?
Cl2A C35A C36A C37A . . . . -177.5(5) ?
C35A C36A C37A C32A . . . . 0.3(9) ?
C33A C32A C37A C36A . . . . -1.9(8) ?
P1A C32A C37A C36A . . . . 177.7(4) ?
C26A P1A C38A C39A . . . . 24.5(5) ?
C32A P1A C38A C39A . . . . -80.8(5) ?
Ru3A P1A C38A C39A . . . . 144.1(4) ?
C26A P1A C38A C43A . . . . -157.9(4) ?
C32A P1A C38A C43A . . . . 96.9(5) ?
Ru3A P1A C38A C43A . . . . -38.2(5) ?
C43A C38A C39A C40A . . . . 0.5(8) ?
P1A C38A C39A C40A . . . . 178.1(4) ?
C38A C39A C40A C41A . . . . 1.3(9) ?
C39A C40A C41A C42A . . . . -2.3(9) ?
C39A C40A C41A Cl3A . . . . 175.5(4) ?
C40A C41A C42A C43A . . . . 1.5(9) ?
Cl3A C41A C42A C43A . . . . -176.4(5) ?
C41A C42A C43A C38A . . . . 0.4(9) ?
C39A C38A C43A C42A . . . . -1.3(8) ?
P1A C38A C43A C42A . . . . -179.1(5) ?
C45B Ru1B Ru2B C48B . . . . -9.0(11) ?
C46B Ru1B Ru2B C48B . . . . 74.6(7) ?
C44B Ru1B Ru2B C48B . . . . -104.7(7) ?
As1B Ru1B Ru2B C48B . . . . 170.4(6) ?
Ru3B Ru1B Ru2B C48B . . . . -6.1(6) ?
C45B Ru1B Ru2B C49B . . . . 80.3(9) ?
C46B Ru1B Ru2B C49B . . . . 163.9(2) ?
C44B Ru1B Ru2B C49B . . . . -15.4(2) ?
As1B Ru1B Ru2B C49B . . . . -100.25(17) ?
Ru3B Ru1B Ru2B C49B . . . . 83.21(17) ?
C45B Ru1B Ru2B C47B . . . . -96.9(9) ?
C46B Ru1B Ru2B C47B . . . . -13.3(2) ?
C44B Ru1B Ru2B C47B . . . . 167.4(2) ?
As1B Ru1B Ru2B C47B . . . . 82.56(17) ?
Ru3B Ru1B Ru2B C47B . . . . -93.99(17) ?
C45B Ru1B Ru2B As2B . . . . 170.7(9) ?
C46B Ru1B Ru2B As2B . . . . -105.72(18) ?
C44B Ru1B Ru2B As2B . . . . 75.03(17) ?
As1B Ru1B Ru2B As2B . . . . -9.85(2) ?
Ru3B Ru1B Ru2B As2B . . . . 173.60(2) ?
C45B Ru1B Ru2B Ru3B . . . . -2.9(9) ?
C46B Ru1B Ru2B Ru3B . . . . 80.67(17) ?
C44B Ru1B Ru2B Ru3B . . . . -98.57(17) ?
As1B Ru1B Ru2B Ru3B . . . . 176.54(2) ?
C48B Ru2B Ru3B C51B . . . . -15.2(3) ?
C49B Ru2B Ru3B C51B . . . . 73.5(2) ?
C47B Ru2B Ru3B C51B . . . . -108.9(2) ?
As2B Ru2B Ru3B C51B . . . . 150.70(18) ?
Ru1B Ru2B Ru3B C51B . . . . 166.79(17) ?
C48B Ru2B Ru3B C50B . . . . -109.9(3) ?
C49B Ru2B Ru3B C50B . . . . -21.2(2) ?
C47B Ru2B Ru3B C50B . . . . 156.4(2) ?
As2B Ru2B Ru3B C50B . . . . 56.00(18) ?
Ru1B Ru2B Ru3B C50B . . . . 72.08(17) ?
C48B Ru2B Ru3B C52B . . . . 82.7(3) ?
C49B Ru2B Ru3B C52B . . . . 171.5(2) ?
C47B Ru2B Ru3B C52B . . . . -11.0(2) ?
As2B Ru2B Ru3B C52B . . . . -111.34(18) ?
Ru1B Ru2B Ru3B C52B . . . . -95.25(17) ?
C48B Ru2B Ru3B Ru1B . . . . 178.0(2) ?
C49B Ru2B Ru3B Ru1B . . . . -93.27(18) ?
C47B Ru2B Ru3B Ru1B . . . . 84.28(18) ?
As2B Ru2B Ru3B Ru1B . . . . -16.08(6) ?
C45B Ru1B Ru3B C51B . . . . 156.8(4) ?
C46B Ru1B Ru3B C51B . . . . -117.5(3) ?
C44B Ru1B Ru3B C51B . . . . 60.2(3) ?
As1B Ru1B Ru3B C51B . . . . -29.6(3) ?
Ru2B Ru1B Ru3B C51B . . . . -22.5(3) ?
C45B Ru1B Ru3B C50B . . . . 76.7(3) ?
C46B Ru1B Ru3B C50B . . . . 162.4(3) ?
C44B Ru1B Ru3B C50B . . . . -19.9(3) ?
As1B Ru1B Ru3B C50B . . . . -109.69(18) ?
Ru2B Ru1B Ru3B C50B . . . . -102.62(18) ?
C45B Ru1B Ru3B C52B . . . . -94.3(3) ?
C46B Ru1B Ru3B C52B . . . . -8.6(2) ?
C44B Ru1B Ru3B C52B . . . . 169.1(3) ?
As1B Ru1B Ru3B C52B . . . . 79.31(18) ?
Ru2B Ru1B Ru3B C52B . . . . 86.38(17) ?
C45B Ru1B Ru3B P1B . . . . -4.4(2) ?
C46B Ru1B Ru3B P1B . . . . 81.30(19) ?
C44B Ru1B Ru3B P1B . . . . -101.02(19) ?
As1B Ru1B Ru3B P1B . . . . 169.22(6) ?
Ru2B Ru1B Ru3B P1B . . . . 176.29(5) ?
C45B Ru1B Ru3B Ru2B . . . . 179.3(2) ?
C46B Ru1B Ru3B Ru2B . . . . -94.99(18) ?
C44B Ru1B Ru3B Ru2B . . . . 82.69(18) ?
As1B Ru1B Ru3B Ru2B . . . . -7.08(5) ?
C45B Ru1B As1B C7B . . . . 79.3(3) ?
C46B Ru1B As1B C7B . . . . -10.2(3) ?
C44B Ru1B As1B C7B . . . . 173.0(3) ?
Ru2B Ru1B As1B C7B . . . . -100.5(2) ?
Ru3B Ru1B As1B C7B . . . . -94.5(2) ?
C45B Ru1B As1B C1B . . . . -40.5(3) ?
C46B Ru1B As1B C1B . . . . -130.0(3) ?
C44B Ru1B As1B C1B . . . . 53.1(3) ?
Ru2B Ru1B As1B C1B . . . . 139.59(18) ?
Ru3B Ru1B As1B C1B . . . . 145.64(18) ?
C45B Ru1B As1B C13B . . . . -152.7(3) ?
C46B Ru1B As1B C13B . . . . 117.8(2) ?
C44B Ru1B As1B C13B . . . . -59.1(3) ?
Ru2B Ru1B As1B C13B . . . . 27.43(17) ?
Ru3B Ru1B As1B C13B . . . . 33.47(18) ?
C48B Ru2B As2B C14B . . . . 55.3(3) ?
C49B Ru2B As2B C14B . . . . -34.6(2) ?
C47B Ru2B As2B C14B . . . . 149.4(3) ?
Ru3B Ru2B As2B C14B . . . . -110.52(19) ?
Ru1B Ru2B As2B C14B . . . . -124.63(18) ?
C48B Ru2B As2B C20B . . . . -63.5(3) ?
C49B Ru2B As2B C20B . . . . -153.4(3) ?
C47B Ru2B As2B C20B . . . . 30.6(3) ?
Ru3B Ru2B As2B C20B . . . . 130.70(19) ?
Ru1B Ru2B As2B C20B . . . . 116.59(18) ?
C48B Ru2B As2B C13B . . . . 171.7(3) ?
C49B Ru2B As2B C13B . . . . 81.8(2) ?
C47B Ru2B As2B C13B . . . . -94.2(3) ?
Ru3B Ru2B As2B C13B . . . . 5.88(19) ?
Ru1B Ru2B As2B C13B . . . . -8.23(18) ?
C51B Ru3B P1B C26B . . . . 142.9(3) ?
C50B Ru3B P1B C26B . . . . -122.2(3) ?
C52B Ru3B P1B C26B . . . . 45.2(3) ?
Ru1B Ru3B P1B C26B . . . . -48.2(2) ?
C51B Ru3B P1B C32B . . . . -95.3(3) ?
C50B Ru3B P1B C32B . . . . -0.4(3) ?
C52B Ru3B P1B C32B . . . . 167.0(3) ?
Ru1B Ru3B P1B C32B . . . . 73.6(2) ?
C51B Ru3B P1B C38B . . . . 21.9(3) ?
C50B Ru3B P1B C38B . . . . 116.8(3) ?
C52B Ru3B P1B C38B . . . . -75.7(3) ?
Ru1B Ru3B P1B C38B . . . . -169.19(19) ?
C7B As1B C1B C6B . . . . -129.5(5) ?
C13B As1B C1B C6B . . . . 122.5(5) ?
Ru1B As1B C1B C6B . . . . 1.0(5) ?
C7B As1B C1B C2B . . . . 52.3(5) ?
C13B As1B C1B C2B . . . . -55.8(5) ?
Ru1B As1B C1B C2B . . . . -177.3(4) ?
C6B C1B C2B C3B . . . . -0.5(9) ?
As1B C1B C2B C3B . . . . 177.8(5) ?
C1B C2B C3B C4B . . . . 1.3(10) ?
C2B C3B C4B C5B . . . . -0.8(10) ?
C3B C4B C5B C6B . . . . -0.4(10) ?
C4B C5B C6B C1B . . . . 1.2(9) ?
C2B C1B C6B C5B . . . . -0.8(9) ?
As1B C1B C6B C5B . . . . -179.0(5) ?
C1B As1B C7B C8B . . . . -86.9(6) ?
C13B As1B C7B C8B . . . . 13.5(6) ?
Ru1B As1B C7B C8B . . . . 144.9(5) ?
C1B As1B C7B C12B . . . . 87.0(5) ?
C13B As1B C7B C12B . . . . -172.5(4) ?
Ru1B As1B C7B C12B . . . . -41.2(5) ?
C12B C7B C8B C9B . . . . 0.7(10) ?
As1B C7B C8B C9B . . . . 174.5(5) ?
C7B C8B C9B C10B . . . . -1.3(11) ?
C8B C9B C10B C11B . . . . 1.3(11) ?
C9B C10B C11B C12B . . . . -0.5(11) ?
C10B C11B C12B C7B . . . . -0.2(10) ?
C8B C7B C12B C11B . . . . 0.1(9) ?
As1B C7B C12B C11B . . . . -174.1(5) ?
C14B As2B C13B As1B . . . . 151.6(3) ?
C20B As2B C13B As1B . . . . -105.2(3) ?
Ru2B As2B C13B As1B . . . . 28.5(3) ?
C7B As1B C13B As2B . . . . 96.1(3) ?
C1B As1B C13B As2B . . . . -161.9(3) ?
Ru1B As1B C13B As2B . . . . -38.5(3) ?
C20B As2B C14B C15B . . . . -74.7(5) ?
C13B As2B C14B C15B . . . . 31.6(5) ?
Ru2B As2B C14B C15B . . . . 154.9(4) ?
C20B As2B C14B C19B . . . . 102.2(5) ?
C13B As2B C14B C19B . . . . -151.4(4) ?
Ru2B As2B C14B C19B . . . . -28.2(5) ?
C19B C14B C15B C16B . . . . -0.9(9) ?
As2B C14B C15B C16B . . . . 176.0(5) ?
C14B C15B C16B C17B . . . . 3.4(9) ?
C15B C16B C17B C18B . . . . -3.0(10) ?
C16B C17B C18B C19B . . . . 0.1(10) ?
C15B C14B C19B C18B . . . . -2.0(9) ?
As2B C14B C19B C18B . . . . -179.0(5) ?
C17B C18B C19B C14B . . . . 2.4(9) ?
C14B As2B C20B C21B . . . . -97.5(4) ?
C13B As2B C20B C21B . . . . 157.5(4) ?
Ru2B As2B C20B C21B . . . . 28.0(5) ?
C14B As2B C20B C25B . . . . 73.5(5) ?
C13B As2B C20B C25B . . . . -31.5(5) ?
Ru2B As2B C20B C25B . . . . -161.0(4) ?
C25B C20B C21B C22B . . . . 0.1(8) ?
As2B C20B C21B C22B . . . . 171.3(4) ?
C20B C21B C22B C23B . . . . -1.4(9) ?
C21B C22B C23B C24B . . . . 3.7(10) ?
C22B C23B C24B C25B . . . . -4.8(9) ?
C23B C24B C25B C20B . . . . 3.4(9) ?
C21B C20B C25B C24B . . . . -1.1(8) ?
As2B C20B C25B C24B . . . . -171.9(4) ?
C32B P1B C26B C27B . . . . 110.3(5) ?
C38B P1B C26B C27B . . . . 2.3(6) ?
Ru3B P1B C26B C27B . . . . -123.0(5) ?
C32B P1B C26B C31B . . . . -70.8(5) ?
C38B P1B C26B C31B . . . . -178.8(5) ?
Ru3B P1B C26B C31B . . . . 55.9(5) ?
C31B C26B C27B C28B . . . . 1.7(9) ?
P1B C26B C27B C28B . . . . -179.4(5) ?
C26B C27B C28B C29B . . . . 1.0(10) ?
C27B C28B C29B C30B . . . . -3.1(10) ?
C27B C28B C29B Cl1B . . . . 175.4(5) ?
C28B C29B C30B C31B . . . . 2.3(10) ?
Cl1B C29B C30B C31B . . . . -176.2(5) ?
C29B C30B C31B C26B . . . . 0.6(10) ?
C27B C26B C31B C30B . . . . -2.5(10) ?
P1B C26B C31B C30B . . . . 178.5(5) ?
C26B P1B C32B C33B . . . . 24.8(6) ?
C38B P1B C32B C33B . . . . 134.0(6) ?
Ru3B P1B C32B C33B . . . . -103.2(6) ?
C26B P1B C32B C37B . . . . -162.7(4) ?
C38B P1B C32B C37B . . . . -53.5(5) ?
Ru3B P1B C32B C37B . . . . 69.3(5) ?
C37B C32B C33B C34B . . . . 0.9(10) ?
P1B C32B C33B C34B . . . . 173.5(6) ?
C32B C33B C34B C35B . . . . -2.0(12) ?
C33B C34B C35B C36B . . . . 1.7(12) ?
C33B C34B C35B Cl2B . . . . -177.6(6) ?
C34B C35B C36B C37B . . . . -0.5(10) ?
Cl2B C35B C36B C37B . . . . 178.9(5) ?
C35B C36B C37B C32B . . . . -0.5(9) ?
C33B C32B C37B C36B . . . . 0.3(9) ?
P1B C32B C37B C36B . . . . -172.8(5) ?
C26B P1B C38B C39B . . . . 89.1(6) ?
C32B P1B C38B C39B . . . . -20.0(6) ?
Ru3B P1B C38B C39B . . . . -143.6(5) ?
C26B P1B C38B C43B . . . . -95.6(5) ?
C32B P1B C38B C43B . . . . 155.3(5) ?
Ru3B P1B C38B C43B . . . . 31.8(5) ?
C43B C38B C39B C40B . . . . -5.8(10) ?
P1B C38B C39B C40B . . . . 169.7(5) ?
C38B C39B C40B C41B . . . . 1.6(11) ?
C39B C40B C41B C42B . . . . 4.5(10) ?
C39B C40B C41B Cl3B . . . . -176.5(5) ?
C40B C41B C42B C43B . . . . -6.0(10) ?
Cl3B C41B C42B C43B . . . . 174.9(5) ?
C41B C42B C43B C38B . . . . 1.6(9) ?
C39B C38B C43B C42B . . . . 4.1(9) ?
P1B C38B C43B C42B . . . . -171.6(5) ?
